data_4347570
loop_
_publ_author_name
'Tanifuji, Kazuki'
'Tajima, Shunichi'
'Ohki, Yasuhiro'
'Tatsumi, Kazuyuki'

_publ_section_title
;
 Interconversion between [Fe4S4] and [Fe2S2] Clusters Bearing Amide
 Ligands.
;
_journal_issue 9
_journal_name_full 'Inorganic chemistry'
_journal_page_first 4512
_journal_page_last 4518
_journal_paper_doi 10.1021/acs.inorgchem.6b00352
_journal_volume 55
_journal_year 2016
_chemical_absolute_configuration 'CHOOSE rm ad rmad syn or unk'
_chemical_formula_moiety 'C33.30 H77 Fe4 N5.30 Na O0.70 S4 Si8'
_chemical_formula_sum 'C33.3 H77 Fe4 N5.3 Na O0.7 S4 Si8'
_chemical_formula_weight 1162.31
_space_group_IT_number 19
_space_group_name_Hall 'P 2ac 2ab'
_space_group_name_H-M_alt 'P 21 21 21'
_symmetry_cell_setting orthorhombic
_symmetry_Int_Tables_number 19
_symmetry_space_group_name_Hall 'P 2ac 2ab'
_symmetry_space_group_name_H-M 'P 21 21 21'
_atom_sites_solution_hydrogens geom
_atom_sites_solution_primary direct
_atom_sites_solution_secondary difmap
_cell_angle_alpha 90.0000
_cell_angle_beta 90.0000
_cell_angle_gamma 90.0000
_cell_formula_units_Z 4
_cell_length_a 14.492(2)
_cell_length_b 17.789(3)
_cell_length_c 23.398(4)
_cell_measurement_reflns_used 49403
_cell_measurement_temperature 173
_cell_measurement_theta_max 27.50
_cell_measurement_theta_min 3.00
_cell_volume 6032.0(17)
_computing_cell_refinement 'CrystalClear-SM Expert 2.0 r4'
_computing_data_collection 'CrystalClear-SM Expert 2.0 r4 (Rigaku, 2009)'
_computing_data_reduction 'CrystalClear-SM Expert 2.0 r4'
_computing_molecular_graphics 'CrystalStructure 4.0'
_computing_publication_material 'CrystalStructure 4.0 (Rigaku, 2010)'
_computing_structure_refinement 'SHELXL97 (Sheldrick, 2008)'
_computing_structure_solution 'SIR92 (Altomare, et al., 1994)'
_diffrn_ambient_temperature 173
_diffrn_detector_area_resol_mean 7.111
_diffrn_measured_fraction_theta_full 0.986
_diffrn_measured_fraction_theta_max 0.986
_diffrn_measurement_device_type 'Rigaku Saturn724'
_diffrn_measurement_method \w
_diffrn_radiation_type 'Mo K\a'
_diffrn_radiation_wavelength 0.71075
_diffrn_reflns_av_R_equivalents 0.0544
_diffrn_reflns_limit_h_max 18
_diffrn_reflns_limit_h_min -16
_diffrn_reflns_limit_k_max 15
_diffrn_reflns_limit_k_min -23
_diffrn_reflns_limit_l_max 30
_diffrn_reflns_limit_l_min -30
_diffrn_reflns_number 49138
_diffrn_reflns_theta_full 27.50
_diffrn_reflns_theta_max 27.50
_diffrn_standards_number 0
_exptl_absorpt_coefficient_mu 1.275
_exptl_absorpt_correction_T_max 0.950
_exptl_absorpt_correction_T_min 0.796
_exptl_absorpt_correction_type multi-scan
_exptl_absorpt_process_details 'REQAB (Rigaku, 1998)'
_exptl_crystal_colour black
_exptl_crystal_density_diffrn 1.280
_exptl_crystal_density_method 'not measured'
_exptl_crystal_description block
_exptl_crystal_F_000 2442.00
_exptl_crystal_size_max 0.060
_exptl_crystal_size_mid 0.050
_exptl_crystal_size_min 0.040
_refine_diff_density_max 1.560
_refine_diff_density_min -0.760
_refine_ls_abs_structure_details 'Flack, H. D. (1983), Acta Cryst. A39, 876-881.  6183 Friedel Pairs'
_refine_ls_abs_structure_Flack -0.01(2)
_refine_ls_extinction_method none
_refine_ls_goodness_of_fit_ref 0.989
_refine_ls_hydrogen_treatment constr
_refine_ls_number_parameters 500
_refine_ls_number_reflns 13695
_refine_ls_number_restraints 0
_refine_ls_R_factor_gt 0.0645
_refine_ls_shift/su_max 0.001
_refine_ls_structure_factor_coef Fsqd
_refine_ls_weighting_details 'w = 1/[\s^2^(Fo^2^)+(0.1025P)^2^+8.7821P] where P=(Fo^2^+2Fc^2^)/3'
_refine_ls_weighting_scheme calc
_refine_ls_wR_factor_ref 0.1860
_reflns_number_gt 10643
_reflns_number_total 13695
_reflns_threshold_expression F^2^>2.0\s(F^2^)
_cod_data_source_file ic6b00352_si_003.cif
_cod_data_source_block Na_1
_cod_original_formula_sum 'C33.30 H77 Fe4 N5.30 Na O0.70 S4 Si8'
_cod_database_code 4347570

loop_
_symmetry_equiv_pos_site_id
_symmetry_equiv_pos_as_xyz
1 +X,+Y,+Z
2 1/2+X,1/2-Y,-Z
3 -X,1/2+Y,1/2-Z
4 1/2-X,-Y,1/2+Z

loop_
_atom_site_label
_atom_site_type_symbol
_atom_site_fract_x
_atom_site_fract_y
_atom_site_fract_z
_atom_site_U_iso_or_equiv
_atom_site_adp_type
_atom_site_occupancy
_atom_site_symmetry_multiplicity
_atom_site_calc_flag
_atom_site_refinement_flags
Fe1 Fe 0.13896(6) 0.53555(5) 0.31892(4) 0.03499(19) Uani 1.0 4 d .
Fe2 Fe 0.25524(6) 0.45027(5) 0.39428(4) 0.0354(2) Uani 1.0 4 d .
Fe3 Fe 0.33421(6) 0.55328(5) 0.31520(4) 0.03468(19) Uani 1.0 4 d .
Fe4 Fe 0.22374(6) 0.61032(5) 0.41092(4) 0.0352(2) Uani 1.0 4 d .
S1 S 0.24989(10) 0.44881(9) 0.29680(6) 0.0379(4) Uani 1.0 4 d .
S2 S 0.11996(10) 0.51235(9) 0.41505(6) 0.0356(3) Uani 1.0 4 d .
S3 S 0.22050(10) 0.64412(9) 0.31629(6) 0.0368(3) Uani 1.0 4 d .
S4 S 0.36019(10) 0.54242(9) 0.41221(6) 0.0360(3) Uani 1.0 4 d .
Si1 Si -0.04417(12) 0.61418(11) 0.28715(8) 0.0405(4) Uani 1.0 4 d .
Si2 Si 0.03349(13) 0.49325(11) 0.21010(8) 0.0416(4) Uani 1.0 4 d .
Si3 Si 0.19882(13) 0.28487(10) 0.42227(8) 0.0414(4) Uani 1.0 4 d .
Si4 Si 0.39499(12) 0.33720(11) 0.44676(8) 0.0412(4) Uani 1.0 4 d .
Si5 Si 0.47434(13) 0.52488(11) 0.21213(8) 0.0423(4) Uani 1.0 4 d .
Si6 Si 0.51621(12) 0.64032(11) 0.30395(8) 0.0417(4) Uani 1.0 4 d .
Si7 Si 0.17891(16) 0.64328(12) 0.53603(8) 0.0505(5) Uani 1.0 4 d .
Si8 Si 0.20339(15) 0.77860(11) 0.46116(9) 0.0494(5) Uani 1.0 4 d .
Na1 Na -0.04978(18) 0.44529(17) 0.35074(11) 0.0481(7) Uani 1.0 4 d .
O1 O -0.1523(8) 0.3500(6) 0.3216(5) 0.054(3) Uiso 0.7000 4 d .
N1 N 0.0217(4) 0.5337(3) 0.2773(3) 0.0400(12) Uani 1.0 4 d .
N2 N 0.2818(4) 0.3538(3) 0.4250(3) 0.0411(12) Uani 1.0 4 d .
N3 N 0.4428(4) 0.5737(4) 0.2731(3) 0.0421(12) Uani 1.0 4 d .
N4 N 0.2058(4) 0.6812(3) 0.4703(3) 0.0404(12) Uani 1.0 4 d .
N5 N -0.1417(5) 0.4640(4) 0.4361(3) 0.0509(15) Uani 1.0 4 d .
N6 N -0.1659(18) 0.3661(15) 0.3213(11) 0.039(6) Uiso 0.3000 4 d .
C1 C -0.0328(7) 0.6554(6) 0.3600(4) 0.064(3) Uani 1.0 4 d .
C2 C -0.1701(5) 0.5919(5) 0.2794(4) 0.062(2) Uani 1.0 4 d .
C3 C -0.0135(6) 0.6887(4) 0.2345(4) 0.0535(18) Uani 1.0 4 d .
C4 C 0.0478(6) 0.3890(4) 0.2163(4) 0.0566(19) Uani 1.0 4 d .
C5 C 0.1321(6) 0.5356(5) 0.1703(3) 0.058(2) Uani 1.0 4 d .
C6 C -0.0704(6) 0.5051(5) 0.1623(4) 0.062(2) Uani 1.0 4 d .
C7 C 0.0838(5) 0.3215(4) 0.3974(4) 0.0470(16) Uani 1.0 4 d .
C8 C 0.2278(6) 0.2083(5) 0.3711(5) 0.071(3) Uani 1.0 4 d .
C9 C 0.1785(6) 0.2435(6) 0.4947(4) 0.065(3) Uani 1.0 4 d .
C10 C 0.4789(5) 0.3626(5) 0.3911(4) 0.059(2) Uani 1.0 4 d .
C11 C 0.4217(6) 0.3877(6) 0.5139(4) 0.062(2) Uani 1.0 4 d .
C12 C 0.4179(6) 0.2339(5) 0.4617(5) 0.070(3) Uani 1.0 4 d .
C13 C 0.4265(8) 0.4285(6) 0.2083(4) 0.082(4) Uani 1.0 4 d .
C14 C 0.4364(7) 0.5763(6) 0.1472(4) 0.075(3) Uani 1.0 4 d .
C15 C 0.6010(6) 0.5091(6) 0.2063(4) 0.071(3) Uani 1.0 4 d .
C16 C 0.4526(6) 0.7119(4) 0.3475(4) 0.0526(18) Uani 1.0 4 d .
C17 C 0.6002(5) 0.5915(5) 0.3511(4) 0.0536(18) Uani 1.0 4 d .
C18 C 0.5789(6) 0.6983(5) 0.2491(4) 0.065(3) Uani 1.0 4 d .
C19 C 0.2346(7) 0.5509(5) 0.5481(3) 0.064(3) Uani 1.0 4 d .
C20 C 0.2157(7) 0.7020(5) 0.5974(4) 0.067(3) Uani 1.0 4 d .
C21 C 0.0522(7) 0.6282(6) 0.5415(4) 0.070(3) Uani 1.0 4 d .
C22 C 0.2084(8) 0.8100(5) 0.3856(4) 0.070(3) Uani 1.0 4 d .
C23 C 0.3049(7) 0.8244(6) 0.4978(5) 0.081(3) Uani 1.0 4 d .
C24 C 0.0926(7) 0.8183(6) 0.4884(5) 0.075(3) Uani 1.0 4 d .
C25 C -0.1092(6) 0.4644(5) 0.4891(4) 0.0540(18) Uani 1.0 4 d .
C26 C -0.1619(8) 0.4661(5) 0.5374(4) 0.069(3) Uani 1.0 4 d .
C27 C -0.2542(8) 0.4695(6) 0.5308(5) 0.081(4) Uani 1.0 4 d .
C28 C -0.2906(7) 0.4701(5) 0.4779(5) 0.071(3) Uani 1.0 4 d .
C29 C -0.2340(6) 0.4677(5) 0.4322(4) 0.065(3) Uani 1.0 4 d .
C30 C -0.2117(10) 0.3532(8) 0.2725(6) 0.056(4) Uiso 0.7000 4 d .
C31 C -0.2999(14) 0.3173(12) 0.2876(9) 0.089(6) Uiso 0.7000 4 d .
C32 C -0.2667(16) 0.2591(12) 0.3344(10) 0.097(7) Uiso 0.7000 4 d .
C33 C -0.1757(6) 0.2911(5) 0.3560(4) 0.062(2) Uiso 1.0 4 d .
C35 C -0.231(3) 0.376(2) 0.2759(15) 0.063(9) Uiso 0.3000 4 d .
C36 C -0.295(3) 0.3152(18) 0.2663(15) 0.056(8) Uiso 0.3000 4 d .
C37 C -0.3066(16) 0.2599(14) 0.3020(10) 0.043(5) Uiso 0.3000 4 d .
C38 C -0.248(2) 0.2391(17) 0.3433(12) 0.047(6) Uiso 0.3000 4 d .
H1A H -0.0519 0.6182 0.3885 0.0774 Uiso 1.0 4 calc R
H1B H -0.0722 0.7000 0.3630 0.0774 Uiso 1.0 4 calc R
H1C H 0.0316 0.6696 0.3667 0.0774 Uiso 1.0 4 calc R
H2A H -0.1817 0.5718 0.2411 0.0748 Uiso 1.0 4 calc R
H2B H -0.2064 0.6379 0.2849 0.0748 Uiso 1.0 4 calc R
H2C H -0.1879 0.5546 0.3081 0.0748 Uiso 1.0 4 calc R
H3A H 0.0518 0.7020 0.2389 0.0642 Uiso 1.0 4 calc R
H3B H -0.0517 0.7333 0.2413 0.0642 Uiso 1.0 4 calc R
H3C H -0.0244 0.6701 0.1957 0.0642 Uiso 1.0 4 calc R
H4A H 0.1031 0.3778 0.2388 0.0679 Uiso 1.0 4 calc R
H4B H 0.0541 0.3671 0.1781 0.0679 Uiso 1.0 4 calc R
H4C H -0.0064 0.3675 0.2353 0.0679 Uiso 1.0 4 calc R
H5A H 0.1240 0.5903 0.1683 0.0691 Uiso 1.0 4 calc R
H5B H 0.1341 0.5149 0.1315 0.0691 Uiso 1.0 4 calc R
H5C H 0.1899 0.5240 0.1901 0.0691 Uiso 1.0 4 calc R
H6A H -0.1243 0.4815 0.1802 0.0745 Uiso 1.0 4 calc R
H6B H -0.0585 0.4811 0.1253 0.0745 Uiso 1.0 4 calc R
H6C H -0.0825 0.5587 0.1564 0.0745 Uiso 1.0 4 calc R
H7A H 0.0629 0.3614 0.4232 0.0564 Uiso 1.0 4 calc R
H7B H 0.0386 0.2805 0.3973 0.0564 Uiso 1.0 4 calc R
H7C H 0.0899 0.3418 0.3586 0.0564 Uiso 1.0 4 calc R
H8A H 0.2337 0.2293 0.3326 0.0855 Uiso 1.0 4 calc R
H8B H 0.1787 0.1704 0.3715 0.0855 Uiso 1.0 4 calc R
H8C H 0.2863 0.1849 0.3824 0.0855 Uiso 1.0 4 calc R
H9A H 0.2361 0.2218 0.5091 0.0783 Uiso 1.0 4 calc R
H9B H 0.1314 0.2042 0.4920 0.0783 Uiso 1.0 4 calc R
H9C H 0.1574 0.2830 0.5208 0.0783 Uiso 1.0 4 calc R
H10A H 0.4671 0.3327 0.3567 0.0704 Uiso 1.0 4 calc R
H10B H 0.5415 0.3525 0.4049 0.0704 Uiso 1.0 4 calc R
H10C H 0.4728 0.4162 0.3820 0.0704 Uiso 1.0 4 calc R
H11A H 0.4135 0.4419 0.5080 0.0743 Uiso 1.0 4 calc R
H11B H 0.4856 0.3775 0.5250 0.0743 Uiso 1.0 4 calc R
H11C H 0.3800 0.3706 0.5442 0.0743 Uiso 1.0 4 calc R
H12A H 0.3762 0.2164 0.4920 0.0843 Uiso 1.0 4 calc R
H12B H 0.4820 0.2274 0.4741 0.0843 Uiso 1.0 4 calc R
H12C H 0.4071 0.2046 0.4269 0.0843 Uiso 1.0 4 calc R
H13A H 0.4478 0.3994 0.2414 0.0979 Uiso 1.0 4 calc R
H13B H 0.4474 0.4042 0.1731 0.0979 Uiso 1.0 4 calc R
H13C H 0.3589 0.4309 0.2086 0.0979 Uiso 1.0 4 calc R
H14A H 0.3692 0.5823 0.1480 0.0901 Uiso 1.0 4 calc R
H14B H 0.4542 0.5478 0.1131 0.0901 Uiso 1.0 4 calc R
H14C H 0.4658 0.6259 0.1463 0.0901 Uiso 1.0 4 calc R
H15A H 0.6330 0.5576 0.2055 0.0853 Uiso 1.0 4 calc R
H15B H 0.6145 0.4815 0.1710 0.0853 Uiso 1.0 4 calc R
H15C H 0.6224 0.4798 0.2392 0.0853 Uiso 1.0 4 calc R
H16A H 0.4087 0.7388 0.3231 0.0632 Uiso 1.0 4 calc R
H16B H 0.4967 0.7477 0.3639 0.0632 Uiso 1.0 4 calc R
H16C H 0.4191 0.6866 0.3784 0.0632 Uiso 1.0 4 calc R
H17A H 0.5669 0.5644 0.3811 0.0644 Uiso 1.0 4 calc R
H17B H 0.6415 0.6286 0.3685 0.0644 Uiso 1.0 4 calc R
H17C H 0.6365 0.5558 0.3284 0.0644 Uiso 1.0 4 calc R
H18A H 0.6161 0.6652 0.2248 0.0776 Uiso 1.0 4 calc R
H18B H 0.6193 0.7344 0.2684 0.0776 Uiso 1.0 4 calc R
H18C H 0.5340 0.7254 0.2255 0.0776 Uiso 1.0 4 calc R
H19A H 0.2146 0.5156 0.5184 0.0774 Uiso 1.0 4 calc R
H19B H 0.2168 0.5316 0.5857 0.0774 Uiso 1.0 4 calc R
H19C H 0.3018 0.5567 0.5464 0.0774 Uiso 1.0 4 calc R
H20A H 0.2828 0.7087 0.5962 0.0804 Uiso 1.0 4 calc R
H20B H 0.1983 0.6772 0.6332 0.0804 Uiso 1.0 4 calc R
H20C H 0.1855 0.7512 0.5951 0.0804 Uiso 1.0 4 calc R
H21A H 0.0203 0.6764 0.5370 0.0843 Uiso 1.0 4 calc R
H21B H 0.0374 0.6068 0.5789 0.0843 Uiso 1.0 4 calc R
H21C H 0.0322 0.5935 0.5114 0.0843 Uiso 1.0 4 calc R
H22A H 0.1616 0.7830 0.3633 0.0841 Uiso 1.0 4 calc R
H22B H 0.2697 0.7993 0.3699 0.0841 Uiso 1.0 4 calc R
H22C H 0.1963 0.8641 0.3836 0.0841 Uiso 1.0 4 calc R
H23A H 0.3026 0.8135 0.5388 0.0974 Uiso 1.0 4 calc R
H23B H 0.3023 0.8789 0.4919 0.0974 Uiso 1.0 4 calc R
H23C H 0.3624 0.8046 0.4817 0.0974 Uiso 1.0 4 calc R
H24A H 0.0409 0.7958 0.4674 0.0904 Uiso 1.0 4 calc R
H24B H 0.0923 0.8729 0.4828 0.0904 Uiso 1.0 4 calc R
H24C H 0.0864 0.8069 0.5292 0.0904 Uiso 1.0 4 calc R
H25 H -0.0440 0.4636 0.4938 0.0649 Uiso 1.0 4 calc R
H26 H -0.1346 0.4648 0.5743 0.0828 Uiso 1.0 4 calc R
H27 H -0.2934 0.4715 0.5633 0.0975 Uiso 1.0 4 calc R
H28 H -0.3555 0.4723 0.4728 0.0857 Uiso 1.0 4 calc R
H29 H -0.2610 0.4686 0.3952 0.0778 Uiso 1.0 4 calc R

loop_
_atom_site_aniso_label
_atom_site_aniso_U_11
_atom_site_aniso_U_22
_atom_site_aniso_U_33
_atom_site_aniso_U_12
_atom_site_aniso_U_13
_atom_site_aniso_U_23
Fe1 0.0307(4) 0.0424(5) 0.0318(4) 0.0004(4) -0.0011(4) 0.0007(4)
Fe2 0.0326(5) 0.0394(5) 0.0342(4) 0.0004(4) -0.0014(4) 0.0027(4)
Fe3 0.0309(4) 0.0412(5) 0.0319(4) -0.0006(4) 0.0013(3) -0.0004(4)
Fe4 0.0358(5) 0.0383(5) 0.0316(4) -0.0002(4) -0.0002(4) 0.0007(4)
S1 0.0360(8) 0.0421(9) 0.0355(7) 0.0020(7) -0.0003(6) -0.0033(6)
S2 0.0329(8) 0.0413(8) 0.0325(7) 0.0001(6) 0.0022(6) 0.0037(6)
S3 0.0362(8) 0.0401(8) 0.0341(7) 0.0006(6) -0.0002(6) 0.0047(6)
S4 0.0324(7) 0.0423(8) 0.0334(7) -0.0012(6) -0.0022(6) -0.0007(6)
Si1 0.0337(9) 0.0441(10) 0.0438(10) 0.0044(8) -0.0000(7) 0.0013(8)
Si2 0.0457(10) 0.0431(10) 0.0359(9) 0.0014(8) -0.0072(8) -0.0019(8)
Si3 0.0378(9) 0.0404(10) 0.0460(10) -0.0007(7) -0.0027(8) 0.0010(8)
Si4 0.0338(9) 0.0441(10) 0.0458(10) 0.0023(7) -0.0040(8) -0.0001(8)
Si5 0.0388(10) 0.0521(11) 0.0360(9) 0.0009(8) 0.0048(8) -0.0045(8)
Si6 0.0360(9) 0.0443(10) 0.0447(10) -0.0068(8) 0.0020(7) -0.0018(8)
Si7 0.0635(13) 0.0522(12) 0.0359(9) 0.0033(10) 0.0000(9) -0.0034(8)
Si8 0.0590(12) 0.0390(10) 0.0501(11) 0.0040(9) 0.0026(9) 0.0005(8)
Na1 0.0414(14) 0.0595(17) 0.0433(14) -0.0096(13) -0.0000(11) 0.0059(13)
N1 0.032(3) 0.041(3) 0.047(3) 0.004(3) -0.004(3) 0.002(3)
N2 0.045(3) 0.041(3) 0.038(3) 0.003(3) -0.001(3) 0.005(3)
N3 0.039(3) 0.049(4) 0.038(3) -0.002(3) -0.000(3) -0.003(3)
N4 0.046(3) 0.037(3) 0.038(3) 0.003(3) -0.002(3) 0.003(2)
N5 0.047(4) 0.062(4) 0.043(4) -0.001(3) 0.004(3) -0.001(3)
C1 0.067(6) 0.071(6) 0.056(5) 0.019(5) 0.010(4) -0.007(4)
C2 0.040(4) 0.075(6) 0.072(6) 0.010(4) -0.003(4) -0.004(5)
C3 0.063(5) 0.040(4) 0.058(5) 0.002(4) -0.011(4) 0.002(3)
C4 0.062(5) 0.043(4) 0.066(5) -0.002(4) -0.017(4) -0.012(4)
C5 0.064(5) 0.069(5) 0.040(4) 0.009(4) 0.009(4) 0.011(4)
C6 0.062(5) 0.063(5) 0.062(5) -0.000(4) -0.023(4) 0.000(4)
C7 0.044(4) 0.042(4) 0.055(5) -0.004(3) -0.008(3) -0.002(3)
C8 0.060(5) 0.070(6) 0.083(6) 0.004(5) -0.020(5) -0.027(5)
C9 0.047(5) 0.080(6) 0.069(6) -0.006(4) 0.006(4) 0.022(5)
C10 0.040(4) 0.059(5) 0.077(6) 0.011(4) 0.006(4) 0.006(4)
C11 0.056(5) 0.080(6) 0.050(5) 0.020(5) -0.015(4) 0.003(4)
C12 0.053(5) 0.054(5) 0.103(8) 0.010(4) -0.022(5) 0.017(5)
C13 0.106(8) 0.074(6) 0.064(6) -0.009(6) 0.039(6) -0.037(5)
C14 0.073(6) 0.106(8) 0.046(5) 0.015(6) 0.011(4) -0.005(5)
C15 0.050(5) 0.101(8) 0.062(6) 0.008(5) 0.009(4) -0.021(5)
C16 0.058(5) 0.046(4) 0.054(4) -0.017(4) -0.003(4) 0.004(4)
C17 0.041(4) 0.060(5) 0.060(5) -0.008(4) -0.005(4) -0.008(4)
C18 0.058(5) 0.072(6) 0.063(5) -0.018(5) 0.020(4) -0.005(5)
C19 0.103(7) 0.060(5) 0.030(3) 0.032(5) -0.008(4) 0.003(3)
C20 0.089(7) 0.070(6) 0.042(4) 0.004(5) -0.002(4) -0.008(4)
C21 0.084(7) 0.075(6) 0.051(5) 0.000(5) 0.006(5) -0.006(4)
C22 0.109(8) 0.042(5) 0.060(5) 0.019(5) 0.009(5) 0.005(4)
C23 0.079(7) 0.067(6) 0.098(8) -0.014(5) -0.015(6) 0.003(6)
C24 0.081(7) 0.080(7) 0.066(6) 0.025(6) 0.009(5) -0.007(5)
C25 0.056(5) 0.059(5) 0.047(4) -0.008(4) -0.001(4) -0.002(4)
C26 0.098(8) 0.056(5) 0.053(5) 0.011(5) 0.016(5) 0.002(4)
C27 0.099(8) 0.068(6) 0.077(7) -0.003(6) 0.046(6) 0.003(5)
C28 0.069(6) 0.065(6) 0.080(7) -0.006(5) 0.021(5) 0.004(5)
C29 0.050(5) 0.083(6) 0.062(5) 0.010(5) 0.001(4) -0.002(5)

loop_
_atom_type_symbol
_atom_type_description
_atom_type_scat_dispersion_real
_atom_type_scat_dispersion_imag
_atom_type_scat_source
Fe Fe 0.3463 0.8444
;
International Tables for Crystallography
(1992, Vol. C, Tables 4.2.6.8 and 6.1.1.4)
;
S S 0.1246 0.1234
;
International Tables for Crystallography
(1992, Vol. C, Tables 4.2.6.8 and 6.1.1.4)
;
N N 0.0061 0.0033
;
International Tables for Crystallography
(1992, Vol. C, Tables 4.2.6.8 and 6.1.1.4)
;
C C 0.0033 0.0016
;
International Tables for Crystallography
(1992, Vol. C, Tables 4.2.6.8 and 6.1.1.4)
;
H H 0.0000 0.0000
;
International Tables for Crystallography
(1992, Vol. C, Table 6.1.1.4)
;
Na Na 0.0362 0.0249
;
International Tables for Crystallography
(1992, Vol. C, Tables 4.2.6.8 and 6.1.1.4)
;
Si Si 0.0817 0.0704
;
International Tables for Crystallography
(1992, Vol. C, Tables 4.2.6.8 and 6.1.1.4)
;
O O 0.0106 0.0060
;
International Tables for Crystallography
(1992, Vol. C, Tables 4.2.6.8 and 6.1.1.4)
;

loop_
_geom_angle_atom_site_label_1
_geom_angle_atom_site_label_2
_geom_angle_atom_site_label_3
_geom_angle
_geom_angle_publ_flag
Fe4 Fe1 S1 100.67(6) yes
Fe4 Fe1 S2 52.38(5) yes
Fe4 Fe1 S3 52.39(5) yes
Fe4 Fe1 N1 140.10(17) yes
S1 Fe1 S2 100.61(7) yes
S1 Fe1 S3 101.68(7) yes
S1 Fe1 N1 119.09(17) yes
S2 Fe1 S3 103.99(7) yes
S2 Fe1 N1 112.26(17) yes
S3 Fe1 N1 116.94(17) yes
S1 Fe2 S2 100.81(7) yes
S1 Fe2 S4 102.43(7) yes
S1 Fe2 N2 112.03(17) yes
S2 Fe2 S4 100.65(7) yes
S2 Fe2 N2 121.71(18) yes
S4 Fe2 N2 116.46(18) yes
S1 Fe3 S3 101.03(7) yes
S1 Fe3 S4 101.90(7) yes
S1 Fe3 N3 120.45(18) yes
S3 Fe3 S4 99.45(7) yes
S3 Fe3 N3 117.73(18) yes
S4 Fe3 N3 113.13(18) yes
Fe1 Fe4 S2 52.36(5) yes
Fe1 Fe4 S3 51.43(5) yes
Fe1 Fe4 S4 97.83(6) yes
Fe1 Fe4 N4 144.73(18) yes
S2 Fe4 S3 103.02(7) yes
S2 Fe4 S4 99.33(7) yes
S2 Fe4 N4 112.52(18) yes
S3 Fe4 S4 99.59(7) yes
S3 Fe4 N4 122.08(17) yes
S4 Fe4 N4 117.01(18) yes
Fe1 S1 Fe2 77.88(6) yes
Fe1 S1 Fe3 77.45(6) yes
Fe2 S1 Fe3 77.43(6) yes
Fe1 S2 Fe2 77.17(6) yes
Fe1 S2 Fe4 75.25(6) yes
Fe2 S2 Fe4 78.35(6) yes
Fe1 S3 Fe3 77.04(6) yes
Fe1 S3 Fe4 76.18(6) yes
Fe3 S3 Fe4 79.20(6) yes
Fe2 S4 Fe3 76.70(6) yes
Fe2 S4 Fe4 78.62(6) yes
Fe3 S4 Fe4 78.72(6) yes
N1 Si1 C1 113.4(4) yes
N1 Si1 C2 110.4(4) yes
N1 Si1 C3 111.6(4) yes
C1 Si1 C2 104.9(4) yes
C1 Si1 C3 107.7(4) yes
C2 Si1 C3 108.5(4) yes
N1 Si2 C4 110.6(4) yes
N1 Si2 C5 111.1(3) yes
N1 Si2 C6 114.3(4) yes
C4 Si2 C5 110.8(4) yes
C4 Si2 C6 104.2(4) yes
C5 Si2 C6 105.7(4) yes
N2 Si3 C7 112.6(3) yes
N2 Si3 C8 112.9(4) yes
N2 Si3 C9 110.9(4) yes
C7 Si3 C8 104.7(4) yes
C7 Si3 C9 106.1(4) yes
C8 Si3 C9 109.3(5) yes
N2 Si4 C10 112.0(4) yes
N2 Si4 C11 111.2(4) yes
N2 Si4 C12 112.4(4) yes
C10 Si4 C11 110.1(4) yes
C10 Si4 C12 104.7(4) yes
C11 Si4 C12 106.1(5) yes
N3 Si5 C13 113.9(4) yes
N3 Si5 C14 110.4(4) yes
N3 Si5 C15 113.4(4) yes
C13 Si5 C14 107.8(5) yes
C13 Si5 C15 103.0(5) yes
C14 Si5 C15 107.8(5) yes
N3 Si6 C16 112.7(3) yes
N3 Si6 C17 109.1(4) yes
N3 Si6 C18 112.5(4) yes
C16 Si6 C17 108.5(4) yes
C16 Si6 C18 103.7(4) yes
C17 Si6 C18 110.2(4) yes
N4 Si7 C19 112.6(3) yes
N4 Si7 C20 113.9(4) yes
N4 Si7 C21 109.9(4) yes
C19 Si7 C20 104.9(4) yes
C19 Si7 C21 107.0(5) yes
C20 Si7 C21 108.2(5) yes
N4 Si8 C22 114.5(4) yes
N4 Si8 C23 110.9(4) yes
N4 Si8 C24 110.5(4) yes
C22 Si8 C23 105.8(5) yes
C22 Si8 C24 104.2(5) yes
C23 Si8 C24 110.6(5) yes
O1 Na1 N1 120.4(3) yes
O1 Na1 N5 89.4(4) yes
O1 Na1 N6 8.5(7) yes
N1 Na1 N5 133.9(3) yes
N1 Na1 N6 118.3(7) yes
N5 Na1 N6 85.9(7) yes
Na1 O1 N6 77(5) yes
Na1 O1 C30 125.5(9) yes
Na1 O1 C33 122.6(8) yes
Na1 O1 C35 115.1(14) yes
N6 O1 C30 67(5) yes
N6 O1 C33 120(5) yes
N6 O1 C35 50(5) yes
C30 O1 C33 110.7(10) yes
C30 O1 C35 17.3(14) yes
C33 O1 C35 115.7(15) yes
Fe1 N1 Si1 113.5(3) yes
Fe1 N1 Si2 111.8(3) yes
Fe1 N1 Na1 91.6(3) yes
Si1 N1 Si2 121.0(4) yes
Si1 N1 Na1 101.3(3) yes
Si2 N1 Na1 113.2(3) yes
Fe2 N2 Si3 119.2(4) yes
Fe2 N2 Si4 117.0(3) yes
Si3 N2 Si4 123.3(4) yes
Fe3 N3 Si5 123.6(4) yes
Fe3 N3 Si6 114.9(3) yes
Si5 N3 Si6 121.3(4) yes
Fe4 N4 Si7 115.2(3) yes
Fe4 N4 Si8 124.9(3) yes
Si7 N4 Si8 119.6(4) yes
Na1 N5 C25 125.1(5) yes
Na1 N5 C29 119.9(6) yes
C25 N5 C29 114.7(7) yes
Na1 N6 O1 95(5) yes
Na1 N6 C30 136.2(18) yes
Na1 N6 C33 115.6(14) yes
Na1 N6 C35 129(2) yes
O1 N6 C30 99(5) yes
O1 N6 C33 49(4) yes
O1 N6 C35 119(6) yes
C30 N6 C33 104.5(18) yes
C30 N6 C35 20.4(16) yes
C33 N6 C35 116(3) yes
N5 C25 C26 125.1(8) yes
C25 C26 C27 117.5(9) yes
C26 C27 C28 119.6(10) yes
C27 C28 C29 119.4(10) yes
N5 C29 C28 123.6(9) yes
O1 C30 N6 13.9(12) yes
O1 C30 C31 108.2(13) yes
O1 C30 C36 125.8(18) yes
N6 C30 C31 107.5(16) yes
N6 C30 C36 127(2) yes
C31 C30 C36 20.0(17) yes
C30 C31 C32 100.7(16) yes
C30 C31 C35 19.5(16) yes
C30 C31 C36 71(5) yes
C30 C31 C37 124(3) yes
C32 C31 C35 113(2) yes
C32 C31 C36 126(5) yes
C32 C31 C37 36.1(16) yes
C35 C31 C36 77(5) yes
C35 C31 C37 142(3) yes
C36 C31 C37 105(5) yes
C31 C32 C33 104.3(15) yes
C31 C32 C36 12.1(13) yes
C31 C32 C37 41.9(19) yes
C33 C32 C36 105.4(16) yes
C33 C32 C37 142(3) yes
C36 C32 C37 37(2) yes
O1 C33 N6 11.1(11) yes
O1 C33 C32 107.9(11) yes
O1 C33 C38 123.9(14) yes
N6 C33 C32 103.0(14) yes
N6 C33 C38 120.7(16) yes
C32 C33 C38 19.0(15) yes
O1 C35 N6 10.7(12) yes
O1 C35 C31 99(3) yes
O1 C35 C36 110(3) yes
N6 C35 C31 103(3) yes
N6 C35 C36 116(3) yes
C31 C35 C36 19.8(17) yes
C30 C36 C31 89(5) yes
C30 C36 C32 88.8(19) yes
C30 C36 C35 20.2(16) yes
C30 C36 C37 114(3) yes
C31 C36 C32 41(4) yes
C31 C36 C35 83(5) yes
C31 C36 C37 53(4) yes
C32 C36 C35 97(3) yes
C32 C36 C37 26.4(15) yes
C35 C36 C37 123(3) yes
C31 C37 C32 102(3) yes
C31 C37 C36 22.0(19) yes
C31 C37 C38 115(3) yes
C32 C37 C36 116(3) yes
C32 C37 C38 15.7(19) yes
C36 C37 C38 126(3) yes
C33 C38 C37 116(3) yes
Si1 C1 H1A 109.469 no
Si1 C1 H1B 109.478 no
Si1 C1 H1C 109.482 no
H1A C1 H1B 109.475 no
H1A C1 H1C 109.462 no
H1B C1 H1C 109.462 no
Si1 C2 H2A 109.470 no
Si1 C2 H2B 109.475 no
Si1 C2 H2C 109.466 no
H2A C2 H2B 109.474 no
H2A C2 H2C 109.473 no
H2B C2 H2C 109.470 no
Si1 C3 H3A 109.472 no
Si1 C3 H3B 109.479 no
Si1 C3 H3C 109.475 no
H3A C3 H3B 109.469 no
H3A C3 H3C 109.460 no
H3B C3 H3C 109.473 no
Si2 C4 H4A 109.472 no
Si2 C4 H4B 109.463 no
Si2 C4 H4C 109.469 no
H4A C4 H4B 109.475 no
H4A C4 H4C 109.488 no
H4B C4 H4C 109.460 no
Si2 C5 H5A 109.471 no
Si2 C5 H5B 109.475 no
Si2 C5 H5C 109.478 no
H5A C5 H5B 109.464 no
H5A C5 H5C 109.462 no
H5B C5 H5C 109.478 no
Si2 C6 H6A 109.473 no
Si2 C6 H6B 109.479 no
Si2 C6 H6C 109.470 no
H6A C6 H6B 109.464 no
H6A C6 H6C 109.473 no
H6B C6 H6C 109.468 no
Si3 C7 H7A 109.472 no
Si3 C7 H7B 109.476 no
Si3 C7 H7C 109.474 no
H7A C7 H7B 109.477 no
H7A C7 H7C 109.456 no
H7B C7 H7C 109.471 no
Si3 C8 H8A 109.470 no
Si3 C8 H8B 109.473 no
Si3 C8 H8C 109.479 no
H8A C8 H8B 109.463 no
H8A C8 H8C 109.469 no
H8B C8 H8C 109.474 no
Si3 C9 H9A 109.462 no
Si3 C9 H9B 109.474 no
Si3 C9 H9C 109.469 no
H9A C9 H9B 109.469 no
H9A C9 H9C 109.475 no
H9B C9 H9C 109.479 no
Si4 C10 H10A 109.469 no
Si4 C10 H10B 109.461 no
Si4 C10 H10C 109.466 no
H10A C10 H10B 109.482 no
H10A C10 H10C 109.483 no
H10B C10 H10C 109.466 no
Si4 C11 H11A 109.467 no
Si4 C11 H11B 109.473 no
Si4 C11 H11C 109.472 no
H11A C11 H11B 109.467 no
H11A C11 H11C 109.475 no
H11B C11 H11C 109.473 no
Si4 C12 H12A 109.467 no
Si4 C12 H12B 109.470 no
Si4 C12 H12C 109.467 no
H12A C12 H12B 109.481 no
H12A C12 H12C 109.470 no
H12B C12 H12C 109.473 no
Si5 C13 H13A 109.469 no
Si5 C13 H13B 109.464 no
Si5 C13 H13C 109.469 no
H13A C13 H13B 109.486 no
H13A C13 H13C 109.470 no
H13B C13 H13C 109.470 no
Si5 C14 H14A 109.479 no
Si5 C14 H14B 109.469 no
Si5 C14 H14C 109.479 no
H14A C14 H14B 109.451 no
H14A C14 H14C 109.474 no
H14B C14 H14C 109.475 no
Si5 C15 H15A 109.478 no
Si5 C15 H15B 109.467 no
Si5 C15 H15C 109.477 no
H15A C15 H15B 109.458 no
H15A C15 H15C 109.478 no
H15B C15 H15C 109.470 no
Si6 C16 H16A 109.463 no
Si6 C16 H16B 109.469 no
Si6 C16 H16C 109.471 no
H16A C16 H16B 109.472 no
H16A C16 H16C 109.474 no
H16B C16 H16C 109.479 no
Si6 C17 H17A 109.477 no
Si6 C17 H17B 109.465 no
Si6 C17 H17C 109.470 no
H17A C17 H17B 109.477 no
H17A C17 H17C 109.475 no
H17B C17 H17C 109.465 no
Si6 C18 H18A 109.467 no
Si6 C18 H18B 109.471 no
Si6 C18 H18C 109.459 no
H18A C18 H18B 109.479 no
H18A C18 H18C 109.476 no
H18B C18 H18C 109.475 no
Si7 C19 H19A 109.474 no
Si7 C19 H19B 109.479 no
Si7 C19 H19C 109.477 no
H19A C19 H19B 109.464 no
H19A C19 H19C 109.460 no
H19B C19 H19C 109.474 no
Si7 C20 H20A 109.472 no
Si7 C20 H20B 109.473 no
Si7 C20 H20C 109.483 no
H20A C20 H20B 109.474 no
H20A C20 H20C 109.462 no
H20B C20 H20C 109.463 no
Si7 C21 H21A 109.471 no
Si7 C21 H21B 109.464 no
Si7 C21 H21C 109.473 no
H21A C21 H21B 109.474 no
H21A C21 H21C 109.477 no
H21B C21 H21C 109.468 no
Si8 C22 H22A 109.468 no
Si8 C22 H22B 109.464 no
Si8 C22 H22C 109.479 no
H22A C22 H22B 109.476 no
H22A C22 H22C 109.466 no
H22B C22 H22C 109.473 no
Si8 C23 H23A 109.470 no
Si8 C23 H23B 109.479 no
Si8 C23 H23C 109.471 no
H23A C23 H23B 109.474 no
H23A C23 H23C 109.462 no
H23B C23 H23C 109.472 no
Si8 C24 H24A 109.477 no
Si8 C24 H24B 109.474 no
Si8 C24 H24C 109.462 no
H24A C24 H24B 109.467 no
H24A C24 H24C 109.471 no
H24B C24 H24C 109.477 no
N5 C25 H25 117.461 no
C26 C25 H25 117.464 no
C25 C26 H26 121.245 no
C27 C26 H26 121.232 no
C26 C27 H27 120.177 no
C28 C27 H27 120.183 no
C27 C28 H28 120.279 no
C29 C28 H28 120.271 no
N5 C29 H29 118.200 no
C28 C29 H29 118.179 no

loop_
_geom_bond_atom_site_label_1
_geom_bond_atom_site_label_2
_geom_bond_distance
_geom_bond_publ_flag
Fe1 Fe4 2.8129(14) yes
Fe1 S1 2.2876(18) yes
Fe1 S2 2.3033(18) yes
Fe1 S3 2.2650(19) yes
Fe1 N1 1.958(6) yes
Fe2 S1 2.2823(18) yes
Fe2 S2 2.3020(18) yes
Fe2 S4 2.2752(18) yes
Fe2 N2 1.901(6) yes
Fe3 S1 2.2655(18) yes
Fe3 S3 2.3081(18) yes
Fe3 S4 2.3089(18) yes
Fe3 N3 1.892(6) yes
Fe4 S2 2.3040(18) yes
Fe4 S3 2.2948(18) yes
Fe4 S4 2.3173(18) yes
Fe4 N4 1.895(6) yes
Si1 N1 1.736(6) yes
Si1 C1 1.862(9) yes
Si1 C2 1.876(8) yes
Si1 C3 1.864(8) yes
Si2 N1 1.738(6) yes
Si2 C4 1.872(8) yes
Si2 C5 1.865(9) yes
Si2 C6 1.888(9) yes
Si3 N2 1.718(6) yes
Si3 C7 1.883(8) yes
Si3 C8 1.861(10) yes
Si3 C9 1.870(9) yes
Si4 N2 1.743(6) yes
Si4 C10 1.838(9) yes
Si4 C11 1.850(9) yes
Si4 C12 1.900(9) yes
Si5 N3 1.730(6) yes
Si5 C13 1.852(10) yes
Si5 C14 1.856(10) yes
Si5 C15 1.863(9) yes
Si6 N3 1.750(6) yes
Si6 C16 1.874(8) yes
Si6 C17 1.857(8) yes
Si6 C18 1.880(9) yes
Si7 N4 1.723(6) yes
Si7 C19 1.852(9) yes
Si7 C20 1.853(9) yes
Si7 C21 1.860(10) yes
Si8 N4 1.747(6) yes
Si8 C22 1.855(9) yes
Si8 C23 1.887(11) yes
Si8 C24 1.866(11) yes
Na1 O1 2.356(11) yes
Na1 N1 2.550(6) yes
Na1 N5 2.423(7) yes
Na1 N6 2.30(3) yes
O1 N6 0.35(3) yes
O1 C30 1.436(18) yes
O1 C33 1.362(14) yes
O1 C35 1.63(4) yes
N5 C25 1.328(10) yes
N5 C29 1.342(11) yes
N6 C30 1.34(3) yes
N6 C33 1.57(3) yes
N6 C35 1.43(5) yes
C25 C26 1.365(13) yes
C26 C27 1.348(16) yes
C27 C28 1.345(15) yes
C28 C29 1.348(14) yes
C30 C31 1.47(3) yes
C30 C36 1.39(4) yes
C31 C32 1.58(3) yes
C31 C35 1.47(5) yes
C31 C36 0.50(4) yes
C31 C37 1.08(4) yes
C32 C33 1.52(3) yes
C32 C36 1.93(4) yes
C32 C37 0.95(4) yes
C33 C38 1.43(3) yes
C35 C36 1.45(5) yes
C36 C37 1.30(4) yes
C37 C38 1.34(4) yes
C1 H1A 0.980 no
C1 H1B 0.980 no
C1 H1C 0.980 no
C2 H2A 0.980 no
C2 H2B 0.980 no
C2 H2C 0.980 no
C3 H3A 0.980 no
C3 H3B 0.980 no
C3 H3C 0.980 no
C4 H4A 0.980 no
C4 H4B 0.980 no
C4 H4C 0.980 no
C5 H5A 0.980 no
C5 H5B 0.980 no
C5 H5C 0.980 no
C6 H6A 0.980 no
C6 H6B 0.980 no
C6 H6C 0.980 no
C7 H7A 0.980 no
C7 H7B 0.980 no
C7 H7C 0.980 no
C8 H8A 0.980 no
C8 H8B 0.980 no
C8 H8C 0.980 no
C9 H9A 0.980 no
C9 H9B 0.980 no
C9 H9C 0.980 no
C10 H10A 0.980 no
C10 H10B 0.980 no
C10 H10C 0.980 no
C11 H11A 0.980 no
C11 H11B 0.980 no
C11 H11C 0.980 no
C12 H12A 0.980 no
C12 H12B 0.980 no
C12 H12C 0.980 no
C13 H13A 0.980 no
C13 H13B 0.980 no
C13 H13C 0.980 no
C14 H14A 0.980 no
C14 H14B 0.980 no
C14 H14C 0.980 no
C15 H15A 0.980 no
C15 H15B 0.980 no
C15 H15C 0.980 no
C16 H16A 0.980 no
C16 H16B 0.980 no
C16 H16C 0.980 no
C17 H17A 0.980 no
C17 H17B 0.980 no
C17 H17C 0.980 no
C18 H18A 0.980 no
C18 H18B 0.980 no
C18 H18C 0.980 no
C19 H19A 0.980 no
C19 H19B 0.980 no
C19 H19C 0.980 no
C20 H20A 0.980 no
C20 H20B 0.980 no
C20 H20C 0.980 no
C21 H21A 0.980 no
C21 H21B 0.980 no
C21 H21C 0.980 no
C22 H22A 0.980 no
C22 H22B 0.980 no
C22 H22C 0.980 no
C23 H23A 0.980 no
C23 H23B 0.980 no
C23 H23C 0.980 no
C24 H24A 0.980 no
C24 H24B 0.980 no
C24 H24C 0.980 no
C25 H25 0.950 no
C26 H26 0.950 no
C27 H27 0.950 no
C28 H28 0.950 no
C29 H29 0.950 no

loop_
_geom_contact_atom_site_label_1
_geom_contact_atom_site_label_2
_geom_contact_distance
_geom_contact_publ_flag
_geom_contact_site_symmetry_2
Fe1 C1 3.415(10) no .
Fe1 C5 3.479(7) no .
Fe2 C7 3.380(7) no .
Fe2 C10 3.597(8) no .
Fe3 C16 3.388(8) no .
Fe4 C19 3.382(7) no .
S1 C13 3.312(11) no .
S2 Na1 3.121(3) no .
S2 C7 3.460(8) no .
S2 C19 3.594(8) no .
S3 C22 3.371(9) no .
Si1 C6 3.529(9) no .
Si2 C3 3.589(8) no .
Si3 C12 3.428(9) no .
Si5 C18 3.544(10) no .
Si6 C15 3.491(10) no .
Si7 C24 3.535(11) no .
Si8 C20 3.471(8) no .
Na1 C2 3.554(9) no .
Na1 C4 3.591(9) no .
Na1 C7 3.128(8) no .
O1 C29 3.533(14) no .
O1 C37 2.79(3) no .
N5 C27 2.753(13) no .
N6 C29 3.31(3) no .
N6 C37 2.82(4) no .
C2 C6 3.462(13) no .
C8 C12 3.505(14) no .
C9 C12 3.557(12) no .
C15 C18 3.526(14) no .
C20 C23 3.441(14) no .
C25 C28 2.644(13) no .
C26 C29 2.674(13) no .
C30 C38 2.67(4) no .
C35 C38 2.91(5) no .
Fe1 H1A 3.5303 no .
Fe1 H1C 3.0598 no .
Fe1 H4A 3.4144 no .
Fe1 H5C 3.1094 no .
Fe2 H7A 3.2752 no .
Fe2 H7C 3.1886 no .
Fe2 H10C 3.2239 no .
Fe2 H11A 3.5164 no .
Fe2 H19A 3.1834 no .
Fe3 H10C 3.5257 no .
Fe3 H13C 3.3306 no .
Fe3 H16A 3.4775 no .
Fe3 H16C 3.0549 no .
Fe4 H1C 3.1525 no .
Fe4 H16C 3.2310 no .
Fe4 H19A 3.0310 no .
Fe4 H19C 3.4980 no .
Fe4 H22A 3.3893 no .
Fe4 H22B 3.5592 no .
S1 H4A 2.8215 no .
S1 H5C 2.9622 no .
S1 H7C 3.3307 no .
S1 H13A 3.2687 no .
S1 H13C 2.6191 no .
S2 H1A 3.1829 no .
S2 H1C 3.2781 no .
S2 H7A 2.8158 no .
S2 H7C 3.3385 no .
S2 H19A 2.7812 no .
S2 H21C 2.9634 no .
S2 H25 3.1298 no .
S3 H1C 3.0160 no .
S3 H3A 3.2129 no .
S3 H16A 3.2101 no .
S3 H16C 3.3126 no .
S3 H22A 2.8357 no .
S3 H22B 3.1157 no .
S4 H10C 2.8650 no .
S4 H11A 2.9698 no .
S4 H16C 2.8171 no .
S4 H17A 3.1075 no .
S4 H19A 3.2951 no .
S4 H19C 3.2619 no .
Si1 H6C 3.2614 no .
Si2 H2A 3.4936 no .
Si2 H3C 3.2735 no .
Si3 H12A 3.2795 no .
Si3 H12C 3.3409 no .
Si4 H8C 3.4766 no .
Si4 H9A 3.4122 no .
Si5 H18A 3.2464 no .
Si6 H15A 3.2137 no .
Si6 H15C 3.5806 no .
Si7 H23A 3.5189 no .
Si7 H24C 3.2081 no .
Si8 H20A 3.5862 no .
Si8 H20C 3.1831 no .
Na1 H1A 3.1999 no .
Na1 H2C 2.9635 no .
Na1 H4C 3.0999 no .
Na1 H7A 2.7864 no .
Na1 H7B 3.3796 no .
Na1 H7C 2.7427 no .
Na1 H25 3.3637 no .
Na1 H29 3.2598 no .
O1 H4C 2.9406 no .
O1 H7B 3.5105 no .
O1 H29 3.1467 no .
N1 H1A 3.1884 no .
N1 H1C 3.2001 no .
N1 H2A 3.1420 no .
N1 H2C 3.1445 no .
N1 H3A 3.1557 no .
N1 H3C 3.1589 no .
N1 H4A 3.1463 no .
N1 H4C 3.1440 no .
N1 H5A 3.1166 no .
N1 H5C 3.1829 no .
N1 H6A 3.2409 no .
N1 H6C 3.2373 no .
N2 H7A 3.1757 no .
N2 H7C 3.1935 no .
N2 H8A 3.1740 no .
N2 H8C 3.1659 no .
N2 H9A 3.1333 no .
N2 H9C 3.1395 no .
N2 H10A 3.1477 no .
N2 H10C 3.1481 no .
N2 H11A 3.1415 no .
N2 H11C 3.1431 no .
N2 H12A 3.2093 no .
N2 H12C 3.2162 no .
N3 H13A 3.1886 no .
N3 H13C 3.1943 no .
N3 H14A 3.1188 no .
N3 H14C 3.1263 no .
N3 H15A 3.1895 no .
N3 H15C 3.1926 no .
N3 H16A 3.2007 no .
N3 H16C 3.1994 no .
N3 H17A 3.1076 no .
N3 H17C 3.1079 no .
N3 H18A 3.1996 no .
N3 H18C 3.2044 no .
N4 H1C 3.5068 no .
N4 H19A 3.1561 no .
N4 H19C 3.1622 no .
N4 H20A 3.1878 no .
N4 H20C 3.1882 no .
N4 H21A 3.1093 no .
N4 H21C 3.1114 no .
N4 H22A 3.1568 no .
N4 H22B 3.2855 no .
N4 H23A 3.1738 no .
N4 H23C 3.1688 no .
N4 H24A 3.1433 no .
N4 H24C 3.1450 no .
N5 H1A 3.2332 no .
N5 H2C 3.4655 no .
N5 H7A 3.4947 no .
N5 H26 3.2360 no .
N5 H28 3.2188 no .
N6 H2C 3.3820 no .
N6 H4C 3.0654 no .
N6 H29 2.8658 no .
C1 H2B 3.0830 no .
C1 H2C 3.1208 no .
C1 H3A 3.1976 no .
C1 H3B 3.1150 no .
C2 H1A 3.1101 no .
C2 H1B 3.0876 no .
C2 H3B 3.1717 no .
C2 H3C 3.1975 no .
C2 H6A 3.1118 no .
C2 H6C 3.1993 no .
C3 H1B 3.1309 no .
C3 H1C 3.1801 no .
C3 H2A 3.2086 no .
C3 H2B 3.1658 no .
C3 H5A 3.0726 no .
C3 H6C 3.1126 no .
C4 H5B 3.2438 no .
C4 H5C 3.2236 no .
C4 H6A 3.1054 no .
C4 H6B 3.0972 no .
C4 H7C 3.4867 no .
C5 H3A 3.5621 no .
C5 H3C 3.3496 no .
C5 H4A 3.2608 no .
C5 H4B 3.2098 no .
C5 H6B 3.1107 no .
C5 H6C 3.1539 no .
C5 H14A 3.5735 no .
C6 H2A 2.7224 no .
C6 H3C 3.1107 no .
C6 H4B 3.0695 no .
C6 H4C 3.1261 no .
C6 H5A 3.2032 no .
C6 H5B 3.0556 no .
C7 H8A 3.1169 no .
C7 H8B 3.0800 no .
C7 H9B 3.1211 no .
C7 H9C 3.1552 no .
C8 H7B 3.0895 no .
C8 H7C 3.1173 no .
C8 H9A 3.2394 no .
C8 H9B 3.1561 no .
C8 H12A 3.5551 no .
C8 H12C 2.9079 no .
C9 H7A 3.1629 no .
C9 H7B 3.1193 no .
C9 H8B 3.1615 no .
C9 H8C 3.2299 no .
C9 H12A 2.9068 no .
C10 H11A 3.2198 no .
C10 H11B 3.1464 no .
C10 H12B 3.0910 no .
C10 H12C 3.1120 no .
C10 H13A 3.5925 no .
C11 H10B 3.1477 no .
C11 H10C 3.2129 no .
C11 H12A 3.1604 no .
C11 H12B 3.1249 no .
C11 H19C 3.5545 no .
C12 H8C 2.8001 no .
C12 H9A 2.8656 no .
C12 H10A 3.1053 no .
C12 H10B 3.0702 no .
C12 H11B 3.1122 no .
C12 H11C 3.1517 no .
C13 H14A 3.1894 no .
C13 H14B 3.1030 no .
C13 H15B 3.0124 no .
C13 H15C 3.0678 no .
C14 H13B 3.1249 no .
C14 H13C 3.1642 no .
C14 H15A 3.1756 no .
C14 H15B 3.1319 no .
C14 H18A 3.5461 no .
C14 H18C 3.5199 no .
C15 H13A 3.0681 no .
C15 H13B 3.0072 no .
C15 H14B 3.1224 no .
C15 H14C 3.1828 no .
C15 H17C 3.0209 no .
C15 H18A 2.8194 no .
C16 H17A 3.2008 no .
C16 H17B 3.1513 no .
C16 H18B 3.0694 no .
C16 H18C 3.0984 no .
C16 H22B 3.1177 no .
C17 H15A 3.4905 no .
C17 H15C 3.3032 no .
C17 H16B 3.1714 no .
C17 H16C 3.1870 no .
C17 H18A 3.2411 no .
C17 H18B 3.2058 no .
C18 H14C 3.1832 no .
C18 H15A 2.8125 no .
C18 H16A 3.0982 no .
C18 H16B 3.0667 no .
C18 H17B 3.1885 no .
C18 H17C 3.2497 no .
C19 H11A 3.3717 no .
C19 H20A 3.1045 no .
C19 H20B 3.0468 no .
C19 H21B 3.1098 no .
C19 H21C 3.1478 no .
C20 H19B 3.0434 no .
C20 H19C 3.1074 no .
C20 H21A 3.1981 no .
C20 H21B 3.1190 no .
C20 H23A 2.7190 no .
C20 H24C 3.0883 no .
C21 H19A 3.1374 no .
C21 H19B 3.1168 no .
C21 H20B 3.1369 no .
C21 H20C 3.1768 no .
C21 H24A 3.4526 no .
C21 H24C 3.2292 no .
C21 H25 3.4307 no .
C22 H16A 3.4891 no .
C22 H23B 3.0895 no .
C22 H23C 3.1705 no .
C22 H24A 3.1015 no .
C22 H24B 3.0427 no .
C23 H20A 3.1054 no .
C23 H20C 3.1424 no .
C23 H22B 3.0676 no .
C23 H22C 3.1797 no .
C23 H24B 3.2181 no .
C23 H24C 3.2648 no .
C24 H20C 3.0782 no .
C24 H21A 2.9593 no .
C24 H22A 3.1559 no .
C24 H22C 2.9891 no .
C24 H23A 3.2656 no .
C24 H23B 3.2259 no .
C25 H7A 3.4571 no .
C25 H21C 3.1215 no .
C25 H27 3.1873 no .
C25 H28 3.5936 no .
C25 H29 3.1105 no .
C26 H28 3.1889 no .
C27 H25 3.1681 no .
C27 H29 3.1741 no .
C28 H25 3.5937 no .
C28 H26 3.1941 no .
C29 H2C 3.3567 no .
C29 H25 3.1085 no .
C29 H27 3.1871 no .
C30 H4C 3.1106 no .
C30 H6A 3.3894 no .
C33 H7B 3.2580 no .
C33 H29 3.5130 no .
C35 H2C 3.3209 no .
C35 H4C 3.3910 no .
C35 H6A 3.3030 no .
C35 H29 3.2699 no .
H1A H2B 3.3182 no .
H1A H2C 2.9509 no .
H1A H21C 3.1530 no .
H1B H2B 2.8877 no .
H1B H2C 3.3396 no .
H1B H3A 3.4160 no .
H1B H3B 2.9231 no .
H1B H24A 3.4007 no .
H1C H3A 3.0614 no .
H1C H3B 3.3687 no .
H1C H22A 2.7619 no .
H1C H24A 3.2575 no .
H2A H3B 3.4361 no .
H2A H3C 3.0633 no .
H2A H6A 2.3021 no .
H2A H6C 2.4583 no .
H2B H3B 2.9913 no .
H2B H3C 3.4119 no .
H2C H6A 3.3901 no .
H2C H29 2.7593 no .
H3A H5A 2.7879 no .
H3C H5A 2.6563 no .
H3C H6C 2.3407 no .
H4A H5B 3.5294 no .
H4A H5C 3.1062 no .
H4A H7C 2.8807 no .
H4B H5B 3.0738 no .
H4B H5C 3.4278 no .
H4B H6A 3.2913 no .
H4B H6B 2.8810 no .
H4C H6A 2.9488 no .
H4C H6B 3.3581 no .
H4C H7C 3.2374 no .
H5A H6B 3.4325 no .
H5A H6C 3.0583 no .
H5A H14A 3.5875 no .
H5B H6B 2.8588 no .
H5B H6C 3.2872 no .
H5C H13C 2.9888 no .
H5C H14A 2.9662 no .
H7A H9B 3.3772 no .
H7A H9C 3.0071 no .
H7A H25 2.9036 no .
H7B H8A 3.3350 no .
H7B H8B 2.8851 no .
H7B H9B 2.9259 no .
H7B H9C 3.3637 no .
H7C H8A 2.9529 no .
H7C H8B 3.3225 no .
H8A H12C 3.3731 no .
H8B H9A 3.4481 no .
H8B H9B 2.9635 no .
H8C H9A 3.1229 no .
H8C H9B 3.4266 no .
H8C H12A 2.9301 no .
H8C H12C 2.0668 no .
H9A H11C 3.4673 no .
H9A H12A 2.0724 no .
H9A H12C 3.1519 no .
H9B H12A 3.5551 no .
H9C H12A 3.4525 no .
H10A H12B 3.3320 no .
H10A H12C 2.9411 no .
H10A H13A 2.9604 no .
H10B H11A 3.4329 no .
H10B H11B 2.9582 no .
H10B H12B 2.8826 no .
H10B H12C 3.3131 no .
H10C H11A 3.1040 no .
H10C H11B 3.4208 no .
H10C H13A 3.3247 no .
H10C H17A 2.9690 no .
H11A H19A 3.1765 no .
H11A H19C 2.7577 no .
H11B H12A 3.3658 no .
H11B H12B 2.9246 no .
H11C H12A 3.0032 no .
H11C H12B 3.3706 no .
H11C H19A 3.5715 no .
H11C H19C 3.5001 no .
H13A H15B 3.2679 no .
H13A H15C 2.9065 no .
H13B H14A 3.4162 no .
H13B H14B 2.9158 no .
H13B H15B 2.7848 no .
H13B H15C 3.2605 no .
H13C H14A 3.0479 no .
H13C H14B 3.3497 no .
H14B H15A 3.3786 no .
H14B H15B 2.9348 no .
H14C H15A 3.0441 no .
H14C H15B 3.4020 no .
H14C H18A 2.9338 no .
H14C H18C 2.7471 no .
H15A H17C 2.8758 no .
H15A H18A 1.9808 no .
H15A H18B 3.4775 no .
H15A H18C 3.3434 no .
H15B H18A 3.5022 no .
H15C H17C 2.4968 no .
H15C H18A 3.3171 no .
H16A H18B 3.3093 no .
H16A H18C 2.9266 no .
H16A H22B 2.5339 no .
H16B H17A 3.4395 no .
H16B H17B 2.9841 no .
H16B H18B 2.8634 no .
H16B H18C 3.3061 no .
H16B H22B 3.4186 no .
H16B H23C 3.5242 no .
H16C H17A 3.0524 no .
H16C H17B 3.3921 no .
H16C H22B 2.9578 no .
H16C H23C 3.3050 no .
H17B H18A 3.4456 no .
H17B H18B 3.0219 no .
H17C H18A 3.1233 no .
H17C H18B 3.4820 no .
H19A H21B 3.3511 no .
H19A H21C 2.9891 no .
H19B H20A 3.3016 no .
H19B H20B 2.8298 no .
H19B H21B 2.9277 no .
H19B H21C 3.3754 no .
H19C H20A 2.9573 no .
H19C H20B 3.3105 no .
H20A H23A 2.3151 no .
H20A H23C 3.3796 no .
H20B H21A 3.4240 no .
H20B H21B 2.9340 no .
H20C H21A 3.0590 no .
H20C H21B 3.3683 no .
H20C H23A 2.4172 no .
H20C H24C 2.3291 no .
H21A H24A 2.6927 no .
H21A H24C 2.5176 no .
H21B H25 3.4433 no .
H21B H26 3.5507 no .
H21C H25 2.5953 no .
H22A H24A 3.0084 no .
H22A H24B 3.3745 no .
H22B H23B 3.2203 no .
H22B H23C 2.9419 no .
H22C H23B 2.9742 no .
H22C H23C 3.4900 no .
H22C H24A 3.2240 no .
H22C H24B 2.7725 no .
H23A H24B 3.4819 no .
H23A H24C 3.1435 no .
H23B H24B 3.0528 no .
H23B H24C 3.4917 no .
H25 H26 2.2961 no .
H26 H27 2.3178 no .
H27 H28 2.3017 no .
H28 H29 2.2754 no .
O1 H3A 3.3246 no 3_545
N5 H23B 3.3629 no 2_466
C1 H23A 3.4059 no 2_466
C2 H15A 3.3919 no 1_455
C2 H17B 3.4969 no 1_455
C2 H17C 3.0963 no 1_455
C2 H18A 3.5964 no 1_455
C3 H4C 3.2696 no 3_555
C3 H7B 3.5095 no 3_555
C3 H8B 3.4639 no 3_555
C4 H3B 2.9413 no 3_545
C5 H11C 3.3948 no 4_564
C5 H19B 3.1846 no 4_564
C5 H19C 3.4671 no 4_564
C6 H8B 3.4264 no 3_555
C6 H22C 3.2815 no 3_545
C6 H27 3.0703 no 4_464
C7 H3C 3.5686 no 3_545
C7 H12B 3.4615 no 2_456
C8 H3C 3.4055 no 3_545
C8 H6C 3.4541 no 3_545
C8 H18A 3.2770 no 3_645
C8 H27 3.5610 no 2_556
C9 H10B 3.5182 no 2_456
C9 H11B 3.5587 no 2_456
C9 H12B 2.9854 no 2_456
C11 H5B 3.3510 no 4_565
C11 H9B 3.4542 no 2_556
C12 H9B 3.4583 no 2_556
C12 H9C 3.5083 no 2_556
C12 H14C 3.5950 no 3_645
C13 H18B 3.5570 no 3_645
C13 H20B 3.1456 no 4_564
C13 H21B 3.1356 no 4_564
C14 H19B 3.2689 no 4_564
C14 H26 3.4202 no 4_564
C15 H2A 3.4377 no 1_655
C15 H26 3.1602 no 4_564
C16 H21A 3.4947 no 2_566
C16 H24C 3.4914 no 2_566
C17 H2B 3.3065 no 1_655
C17 H2C 3.2973 no 1_655
C17 H20C 3.3072 no 2_566
C17 H24C 3.3402 no 2_566
C17 H29 3.1451 no 1_655
C18 H2B 3.3974 no 1_655
C18 H8A 3.3659 no 3_655
C18 H10A 3.5056 no 3_655
C19 H5B 2.9672 no 4_565
C19 H14B 3.5898 no 4_565
C20 H13B 3.5059 no 4_565
C20 H16B 3.4196 no 2_466
C20 H17B 3.2972 no 2_466
C21 H13B 3.1324 no 4_565
C21 H14B 3.5524 no 4_565
C21 H16B 3.2285 no 2_466
C21 H23C 3.0482 no 2_466
C23 H1A 3.5250 no 2_566
C23 H21A 3.2260 no 2_566
C24 H17B 3.5509 no 2_466
C25 H12A 3.2541 no 2_456
C25 H23B 3.0999 no 2_466
C26 H8C 3.3620 no 2_456
C26 H12A 3.3635 no 2_456
C26 H12C 3.3040 no 2_456
C26 H14B 3.5014 no 4_565
C26 H15B 3.3332 no 4_565
C26 H23B 2.8883 no 2_466
C27 H8B 3.5165 no 2_456
C27 H8C 3.4673 no 2_456
C27 H9A 3.5322 no 2_456
C27 H9B 3.5474 no 2_456
C27 H23B 2.8672 no 2_466
C27 H24B 3.5935 no 2_466
C28 H9A 3.4497 no 2_456
C28 H9B 3.3749 no 2_456
C28 H17A 3.4937 no 1_455
C28 H23B 3.0857 no 2_466
C28 H24B 3.3955 no 2_466
C29 H17A 3.5651 no 1_455
C29 H17C 3.4461 no 1_455
C29 H23B 3.2984 no 2_466
C30 H3A 3.5603 no 3_545
C30 H15C 3.3853 no 1_455
C30 H22A 3.4908 no 3_545
C30 H22B 3.5686 no 3_545
C31 H15C 3.3027 no 1_455
C31 H16A 3.3379 no 3_545
C32 H14A 3.5023 no 3_545
C33 H3A 3.2651 no 3_545
C33 H9A 3.4135 no 2_456
C35 H15C 2.9431 no 1_455
C36 H15C 3.2256 no 1_455
C36 H16A 2.9894 no 3_545
C36 H22B 3.2218 no 3_545
C37 H14A 3.4891 no 3_545
C37 H14C 3.5306 no 3_545
C37 H16A 3.3009 no 3_545
C37 H18C 3.4126 no 3_545
C38 H3A 3.4912 no 3_545
C38 H5A 3.2079 no 3_545
C38 H9A 3.5305 no 2_456
C38 H9C 3.4862 no 2_456
C38 H14A 3.3051 no 3_545
H1A C23 3.5250 no 2_466
H1A H23A 2.9688 no 2_466
H1A H23B 3.5065 no 2_466
H1A H23C 3.5560 no 2_466
H1B H4B 3.1350 no 3_555
H1B H20A 2.8218 no 2_466
H1B H23A 2.9365 no 2_466
H2A C15 3.4377 no 1_455
H2A H8A 3.3738 no 3_555
H2A H8B 3.1656 no 3_555
H2A H15A 2.8225 no 1_455
H2A H15C 3.2772 no 1_455
H2A H17C 3.3463 no 1_455
H2A H18A 3.3899 no 1_455
H2B C17 3.3065 no 1_455
H2B C18 3.3974 no 1_455
H2B H8A 3.2184 no 3_555
H2B H15A 3.3028 no 1_455
H2B H17B 2.9515 no 1_455
H2B H17C 2.8898 no 1_455
H2B H18A 2.9730 no 1_455
H2B H18B 3.0798 no 1_455
H2C C17 3.2973 no 1_455
H2C H15A 3.5353 no 1_455
H2C H15C 3.4536 no 1_455
H2C H17B 3.1373 no 1_455
H2C H17C 2.5888 no 1_455
H3A O1 3.3246 no 3_555
H3A C30 3.5603 no 3_555
H3A C33 3.2651 no 3_555
H3A C38 3.4912 no 3_555
H3A H4C 3.0758 no 3_555
H3B C4 2.9413 no 3_555
H3B H4A 2.7158 no 3_555
H3B H4B 3.0359 no 3_555
H3B H4C 2.5891 no 3_555
H3B H7B 3.3571 no 3_555
H3B H7C 3.0812 no 3_555
H3B H8A 3.1551 no 3_555
H3B H8B 3.4083 no 3_555
H3C C7 3.5686 no 3_555
H3C C8 3.4055 no 3_555
H3C H7B 2.9389 no 3_555
H3C H7C 3.4402 no 3_555
H3C H8A 3.2779 no 3_555
H3C H8B 2.7342 no 3_555
H4A H3B 2.7158 no 3_545
H4B H1B 3.1350 no 3_545
H4B H3B 3.0359 no 3_545
H4B H20A 3.3271 no 4_564
H4B H22A 3.5984 no 3_545
H4C C3 3.2696 no 3_545
H4C H3A 3.0758 no 3_545
H4C H3B 2.5891 no 3_545
H4C H22A 3.5548 no 3_545
H5A C38 3.2079 no 3_555
H5A H11C 2.9879 no 4_564
H5B C11 3.3510 no 4_564
H5B C19 2.9672 no 4_564
H5B H11A 3.0692 no 4_564
H5B H11B 3.5892 no 4_564
H5B H11C 2.8931 no 4_564
H5B H19A 3.4785 no 4_564
H5B H19B 2.5492 no 4_564
H5B H19C 2.5400 no 4_564
H5C H19B 2.9623 no 4_564
H6A H22C 2.7720 no 3_545
H6A H27 3.0984 no 4_464
H6B H11B 3.5978 no 4_564
H6B H22C 2.8921 no 3_545
H6B H24B 3.2163 no 3_545
H6B H27 2.7246 no 4_464
H6C C8 3.4541 no 3_555
H6C H8B 2.5140 no 3_555
H6C H11B 3.5651 no 4_564
H6C H27 2.8759 no 4_464
H7A H12B 3.1064 no 2_456
H7B C3 3.5095 no 3_545
H7B H3B 3.3571 no 3_545
H7B H3C 2.9389 no 3_545
H7B H11B 3.4339 no 2_456
H7B H12A 3.4997 no 2_456
H7B H12B 3.1216 no 2_456
H7C H3B 3.0812 no 3_545
H7C H3C 3.4402 no 3_545
H8A C18 3.3659 no 3_645
H8A H2A 3.3738 no 3_545
H8A H2B 3.2184 no 3_545
H8A H3B 3.1551 no 3_545
H8A H3C 3.2779 no 3_545
H8A H18A 2.7992 no 3_645
H8A H18B 3.1828 no 3_645
H8B C3 3.4639 no 3_545
H8B C6 3.4264 no 3_545
H8B C27 3.5165 no 2_556
H8B H2A 3.1656 no 3_545
H8B H3B 3.4083 no 3_545
H8B H3C 2.7342 no 3_545
H8B H6C 2.5140 no 3_545
H8B H27 2.9772 no 2_556
H8C C26 3.3620 no 2_556
H8C C27 3.4673 no 2_556
H8C H15A 3.2754 no 3_645
H8C H18A 2.8997 no 3_645
H8C H26 3.0721 no 2_556
H8C H27 3.2702 no 2_556
H9A C27 3.5322 no 2_556
H9A C28 3.4497 no 2_556
H9A C33 3.4135 no 2_556
H9A C38 3.5305 no 2_556
H9B C11 3.4542 no 2_456
H9B C12 3.4583 no 2_456
H9B C27 3.5474 no 2_556
H9B C28 3.3749 no 2_556
H9B H10B 2.9197 no 2_456
H9B H11B 2.5951 no 2_456
H9B H12B 2.6071 no 2_456
H9B H27 3.5550 no 2_556
H9B H28 3.2502 no 2_556
H9C C12 3.5083 no 2_456
H9C C38 3.4862 no 2_556
H9C H10B 3.4126 no 2_456
H9C H12B 2.5517 no 2_456
H10A C18 3.5056 no 3_645
H10A H18C 2.7103 no 3_645
H10B C9 3.5182 no 2_556
H10B H9B 2.9197 no 2_556
H10B H9C 3.4126 no 2_556
H10B H28 3.0478 no 1_655
H10B H29 3.5375 no 1_655
H10C H28 3.4194 no 1_655
H11A H5B 3.0692 no 4_565
H11A H28 3.4883 no 1_655
H11B C9 3.5587 no 2_556
H11B H5B 3.5892 no 4_565
H11B H6B 3.5978 no 4_565
H11B H6C 3.5651 no 4_565
H11B H7B 3.4339 no 2_556
H11B H9B 2.5951 no 2_556
H11B H28 3.1033 no 1_655
H11C C5 3.3948 no 4_565
H11C H5A 2.9879 no 4_565
H11C H5B 2.8931 no 4_565
H12A C25 3.2541 no 2_556
H12A C26 3.3635 no 2_556
H12A H7B 3.4997 no 2_556
H12A H25 3.4196 no 2_556
H12A H26 3.5804 no 2_556
H12B C7 3.4615 no 2_556
H12B C9 2.9854 no 2_556
H12B H7A 3.1064 no 2_556
H12B H7B 3.1216 no 2_556
H12B H9B 2.6071 no 2_556
H12B H9C 2.5517 no 2_556
H12B H14C 3.4303 no 3_645
H12B H25 3.5003 no 2_556
H12C C26 3.3040 no 2_556
H12C H14B 3.5634 no 3_645
H12C H14C 2.8787 no 3_645
H12C H25 3.5910 no 2_556
H12C H26 3.0740 no 2_556
H13A H18B 3.0998 no 3_645
H13A H18C 3.2019 no 3_645
H13A H20B 3.5702 no 4_564
H13B C20 3.5059 no 4_564
H13B C21 3.1324 no 4_564
H13B H16B 3.0243 no 3_645
H13B H18B 3.4536 no 3_645
H13B H19B 3.3389 no 4_564
H13B H20B 2.7245 no 4_564
H13B H21A 3.5235 no 4_564
H13B H21B 2.2214 no 4_564
H13C H18B 3.5499 no 3_645
H13C H19B 3.1492 no 4_564
H13C H20B 2.7377 no 4_564
H13C H21B 3.4503 no 4_564
H14A C32 3.5023 no 3_555
H14A C37 3.4891 no 3_555
H14A C38 3.3051 no 3_555
H14A H19B 2.7896 no 4_564
H14B C19 3.5898 no 4_564
H14B C21 3.5524 no 4_564
H14B C26 3.5014 no 4_564
H14B H12C 3.5634 no 3_655
H14B H19A 3.4877 no 4_564
H14B H19B 2.9241 no 4_564
H14B H21B 2.8657 no 4_564
H14B H21C 3.4673 no 4_564
H14B H25 3.0873 no 4_564
H14B H26 2.7766 no 4_564
H14C C12 3.5950 no 3_655
H14C C37 3.5306 no 3_555
H14C H12B 3.4303 no 3_655
H14C H12C 2.8787 no 3_655
H14C H26 3.3808 no 4_564
H15A C2 3.3919 no 1_655
H15A H2A 2.8225 no 1_655
H15A H2B 3.3028 no 1_655
H15A H2C 3.5353 no 1_655
H15A H8C 3.2754 no 3_655
H15A H26 3.0970 no 4_564
H15B C26 3.3332 no 4_564
H15B H21B 3.4566 no 4_564
H15B H26 2.4724 no 4_564
H15C C30 3.3853 no 1_655
H15C C31 3.3027 no 1_655
H15C C35 2.9431 no 1_655
H15C C36 3.2256 no 1_655
H15C H2A 3.2772 no 1_655
H15C H2C 3.4536 no 1_655
H16A C31 3.3379 no 3_555
H16A C36 2.9894 no 3_555
H16A C37 3.3009 no 3_555
H16B C20 3.4196 no 2_566
H16B C21 3.2285 no 2_566
H16B H13B 3.0243 no 3_655
H16B H20B 3.2130 no 2_566
H16B H20C 2.8988 no 2_566
H16B H21A 2.7062 no 2_566
H16B H21B 2.9726 no 2_566
H16B H24C 2.9823 no 2_566
H16C H21A 3.4645 no 2_566
H16C H24C 3.2496 no 2_566
H17A C28 3.4937 no 1_655
H17A C29 3.5651 no 1_655
H17A H24B 3.3930 no 2_566
H17A H24C 3.1187 no 2_566
H17A H28 2.9243 no 1_655
H17A H29 3.0381 no 1_655
H17B C2 3.4969 no 1_655
H17B C20 3.2972 no 2_566
H17B C24 3.5509 no 2_566
H17B H2B 2.9515 no 1_655
H17B H2C 3.1373 no 1_655
H17B H20B 3.5519 no 2_566
H17B H20C 2.3874 no 2_566
H17B H23A 3.3479 no 2_566
H17B H24B 3.5509 no 2_566
H17B H24C 2.7724 no 2_566
H17B H29 3.2380 no 1_655
H17C C2 3.0963 no 1_655
H17C C29 3.4461 no 1_655
H17C H2A 3.3463 no 1_655
H17C H2B 2.8898 no 1_655
H17C H2C 2.5888 no 1_655
H17C H29 2.6561 no 1_655
H18A C2 3.5964 no 1_655
H18A C8 3.2770 no 3_655
H18A H2A 3.3899 no 1_655
H18A H2B 2.9730 no 1_655
H18A H8A 2.7992 no 3_655
H18A H8C 2.8997 no 3_655
H18B C13 3.5570 no 3_655
H18B H2B 3.0798 no 1_655
H18B H8A 3.1828 no 3_655
H18B H13A 3.0998 no 3_655
H18B H13B 3.4536 no 3_655
H18B H13C 3.5499 no 3_655
H18B H20B 3.0149 no 2_566
H18B H20C 3.3435 no 2_566
H18C C37 3.4126 no 3_555
H18C H10A 2.7103 no 3_655
H18C H13A 3.2019 no 3_655
H19A H5B 3.4785 no 4_565
H19A H14B 3.4877 no 4_565
H19B C5 3.1846 no 4_565
H19B C14 3.2689 no 4_565
H19B H5B 2.5492 no 4_565
H19B H5C 2.9623 no 4_565
H19B H13B 3.3389 no 4_565
H19B H13C 3.1492 no 4_565
H19B H14A 2.7896 no 4_565
H19B H14B 2.9241 no 4_565
H19C C5 3.4671 no 4_565
H19C H5B 2.5400 no 4_565
H20A H1B 2.8218 no 2_566
H20A H4B 3.3271 no 4_565
H20B C13 3.1456 no 4_565
H20B H13A 3.5702 no 4_565
H20B H13B 2.7245 no 4_565
H20B H13C 2.7377 no 4_565
H20B H16B 3.2130 no 2_466
H20B H17B 3.5519 no 2_466
H20B H18B 3.0149 no 2_466
H20C C17 3.3072 no 2_466
H20C H16B 2.8988 no 2_466
H20C H17B 2.3874 no 2_466
H20C H18B 3.3435 no 2_466
H21A C16 3.4947 no 2_466
H21A C23 3.2260 no 2_466
H21A H13B 3.5235 no 4_565
H21A H16B 2.7062 no 2_466
H21A H16C 3.4645 no 2_466
H21A H23B 3.3768 no 2_466
H21A H23C 2.3537 no 2_466
H21B C13 3.1356 no 4_565
H21B H13B 2.2214 no 4_565
H21B H13C 3.4503 no 4_565
H21B H14B 2.8657 no 4_565
H21B H15B 3.4566 no 4_565
H21B H16B 2.9726 no 2_466
H21B H23C 3.3068 no 2_466
H21C H14B 3.4673 no 4_565
H21C H23B 3.3693 no 2_466
H21C H23C 3.0606 no 2_466
H22A C30 3.4908 no 3_555
H22A H4B 3.5984 no 3_555
H22A H4C 3.5548 no 3_555
H22B C30 3.5686 no 3_555
H22B C36 3.2218 no 3_555
H22C C6 3.2815 no 3_555
H22C H6A 2.7720 no 3_555
H22C H6B 2.8921 no 3_555
H22C H27 3.1800 no 2_566
H23A C1 3.4059 no 2_566
H23A H1A 2.9688 no 2_566
H23A H1B 2.9365 no 2_566
H23A H17B 3.3479 no 2_466
H23B N5 3.3629 no 2_566
H23B C25 3.0999 no 2_566
H23B C26 2.8883 no 2_566
H23B C27 2.8672 no 2_566
H23B C28 3.0857 no 2_566
H23B C29 3.2984 no 2_566
H23B H1A 3.5065 no 2_566
H23B H21A 3.3768 no 2_566
H23B H21C 3.3693 no 2_566
H23B H25 3.5948 no 2_566
H23B H26 3.3108 no 2_566
H23B H27 3.2664 no 2_566
H23B H28 3.5950 no 2_566
H23C C21 3.0482 no 2_566
H23C H1A 3.5560 no 2_566
H23C H21A 2.3537 no 2_566
H23C H21B 3.3068 no 2_566
H23C H21C 3.0606 no 2_566
H23C H24A 3.3619 no 2_566
H24A H23C 3.3619 no 2_466
H24B C27 3.5935 no 2_566
H24B C28 3.3955 no 2_566
H24B H6B 3.2163 no 3_555
H24B H17A 3.3930 no 2_466
H24B H17B 3.5509 no 2_466
H24B H27 3.4024 no 2_566
H24B H28 3.0401 no 2_566
H24C C16 3.4914 no 2_466
H24C C17 3.3402 no 2_466
H24C H16B 2.9823 no 2_466
H24C H16C 3.2496 no 2_466
H24C H17A 3.1187 no 2_466
H24C H17B 2.7724 no 2_466
H25 H12A 3.4196 no 2_456
H25 H12B 3.5003 no 2_456
H25 H12C 3.5910 no 2_456
H25 H14B 3.0873 no 4_565
H25 H23B 3.5948 no 2_466
H26 C14 3.4202 no 4_565
H26 C15 3.1602 no 4_565
H26 H8C 3.0721 no 2_456
H26 H12A 3.5804 no 2_456
H26 H12C 3.0740 no 2_456
H26 H14B 2.7766 no 4_565
H26 H14C 3.3808 no 4_565
H26 H15A 3.0970 no 4_565
H26 H15B 2.4724 no 4_565
H26 H23B 3.3108 no 2_466
H27 C6 3.0703 no 4_465
H27 C8 3.5610 no 2_456
H27 H6A 3.0984 no 4_465
H27 H6B 2.7246 no 4_465
H27 H6C 2.8759 no 4_465
H27 H8B 2.9772 no 2_456
H27 H8C 3.2702 no 2_456
H27 H9B 3.5550 no 2_456
H27 H22C 3.1800 no 2_466
H27 H23B 3.2664 no 2_466
H27 H24B 3.4024 no 2_466
H28 H9B 3.2502 no 2_456
H28 H10B 3.0478 no 1_455
H28 H10C 3.4194 no 1_455
H28 H11A 3.4883 no 1_455
H28 H11B 3.1033 no 1_455
H28 H17A 2.9243 no 1_455
H28 H23B 3.5950 no 2_466
H28 H24B 3.0401 no 2_466
H29 C17 3.1451 no 1_455
H29 H10B 3.5375 no 1_455
H29 H17A 3.0381 no 1_455
H29 H17B 3.2380 no 1_455
H29 H17C 2.6561 no 1_455

loop_
_geom_torsion_atom_site_label_1
_geom_torsion_atom_site_label_2
_geom_torsion_atom_site_label_3
_geom_torsion_atom_site_label_4
_geom_torsion
_geom_torsion_publ_flag
Fe4 Fe1 S1 Fe2 39.05(5) no
Fe4 Fe1 S1 Fe3 -40.57(5) no
S1 Fe1 Fe4 S2 -95.24(6) no
S1 Fe1 Fe4 S3 96.59(6) no
S1 Fe1 Fe4 S4 0.54(6) no
S1 Fe1 Fe4 N4 -170.60(8) no
Fe4 Fe1 S2 Fe2 -81.13(5) no
Fe4 Fe1 S2 Fe4 0.00(3) no
S2 Fe1 Fe4 S2 0.00(5) no
S2 Fe1 Fe4 S3 -168.17(7) no
S2 Fe1 Fe4 S4 95.78(6) no
S2 Fe1 Fe4 N4 -75.36(10) no
Fe4 Fe1 S3 Fe3 81.87(5) no
Fe4 Fe1 S3 Fe4 0.00(3) no
S3 Fe1 Fe4 S2 168.17(7) no
S3 Fe1 Fe4 S3 0.00(5) no
S3 Fe1 Fe4 S4 -96.05(6) no
S3 Fe1 Fe4 N4 92.81(10) no
Fe4 Fe1 N1 Si1 19.1(5) no
Fe4 Fe1 N1 Si2 160.24(12) no
Fe4 Fe1 N1 Na1 -84.0(3) no
N1 Fe1 Fe4 S2 79.9(3) no
N1 Fe1 Fe4 S3 -88.3(3) no
N1 Fe1 Fe4 S4 175.7(3) no
N1 Fe1 Fe4 N4 4.5(3) no
S1 Fe1 S2 Fe2 14.23(6) no
S1 Fe1 S2 Fe4 95.36(6) no
S2 Fe1 S1 Fe2 -14.32(6) no
S2 Fe1 S1 Fe3 -93.94(6) no
S1 Fe1 S3 Fe3 -12.69(6) no
S1 Fe1 S3 Fe4 -94.56(6) no
S3 Fe1 S1 Fe2 92.53(6) no
S3 Fe1 S1 Fe3 12.91(6) no
S1 Fe1 N1 Si1 -166.43(19) no
S1 Fe1 N1 Si2 -25.3(4) no
S1 Fe1 N1 Na1 90.55(17) no
N1 Fe1 S1 Fe2 -137.36(19) no
N1 Fe1 S1 Fe3 143.02(19) no
S2 Fe1 S3 Fe3 91.51(6) no
S2 Fe1 S3 Fe4 9.64(6) no
S3 Fe1 S2 Fe2 -90.77(6) no
S3 Fe1 S2 Fe4 -9.64(6) no
S2 Fe1 N1 Si1 76.5(3) no
S2 Fe1 N1 Si2 -142.3(3) no
S2 Fe1 N1 Na1 -26.5(2) no
N1 Fe1 S2 Fe2 141.90(18) no
N1 Fe1 S2 Fe4 -136.97(18) no
S3 Fe1 N1 Si1 -43.6(4) no
S3 Fe1 N1 Si2 97.6(3) no
S3 Fe1 N1 Na1 -146.60(10) no
N1 Fe1 S3 Fe3 -144.12(19) no
N1 Fe1 S3 Fe4 134.01(19) no
S1 Fe2 S2 Fe1 -14.28(6) no
S1 Fe2 S2 Fe4 -91.59(6) no
S2 Fe2 S1 Fe1 14.34(6) no
S2 Fe2 S1 Fe3 93.98(6) no
S1 Fe2 S4 Fe3 9.44(6) no
S1 Fe2 S4 Fe4 90.38(6) no
S4 Fe2 S1 Fe1 -89.23(6) no
S4 Fe2 S1 Fe3 -9.59(6) no
S1 Fe2 N2 Si3 -71.8(4) no
S1 Fe2 N2 Si4 100.5(3) no
N2 Fe2 S1 Fe1 145.22(19) no
N2 Fe2 S1 Fe3 -135.14(19) no
S2 Fe2 S4 Fe3 -94.26(6) no
S2 Fe2 S4 Fe4 -13.31(6) no
S4 Fe2 S2 Fe1 90.72(6) no
S4 Fe2 S2 Fe4 13.41(6) no
S2 Fe2 N2 Si3 47.4(4) no
S2 Fe2 N2 Si4 -140.3(3) no
N2 Fe2 S2 Fe1 -138.8(2) no
N2 Fe2 S2 Fe4 143.9(2) no
S4 Fe2 N2 Si3 170.8(3) no
S4 Fe2 N2 Si4 -16.9(4) no
N2 Fe2 S4 Fe3 132.04(19) no
N2 Fe2 S4 Fe4 -147.02(19) no
S1 Fe3 S3 Fe1 12.78(6) no
S1 Fe3 S3 Fe4 90.91(6) no
S3 Fe3 S1 Fe1 -12.63(6) no
S3 Fe3 S1 Fe2 -92.80(6) no
S1 Fe3 S4 Fe2 -9.49(6) no
S1 Fe3 S4 Fe4 -90.31(6) no
S4 Fe3 S1 Fe1 89.60(6) no
S4 Fe3 S1 Fe2 9.43(6) no
S1 Fe3 N3 Si5 10.8(5) no
S1 Fe3 N3 Si6 -163.4(2) no
N3 Fe3 S1 Fe1 -144.3(2) no
N3 Fe3 S1 Fe2 135.5(2) no
S3 Fe3 S4 Fe2 94.00(6) no
S3 Fe3 S4 Fe4 13.18(6) no
S4 Fe3 S3 Fe1 -91.42(6) no
S4 Fe3 S3 Fe4 -13.29(6) no
S3 Fe3 N3 Si5 -113.3(4) no
S3 Fe3 N3 Si6 72.6(4) no
N3 Fe3 S3 Fe1 146.1(2) no
N3 Fe3 S3 Fe4 -135.8(2) no
S4 Fe3 N3 Si5 131.5(3) no
S4 Fe3 N3 Si6 -42.7(4) no
N3 Fe3 S4 Fe2 -140.3(2) no
N3 Fe3 S4 Fe4 138.9(2) no
Fe1 Fe4 S2 Fe1 0.00(3) no
Fe1 Fe4 S2 Fe2 79.62(5) no
Fe1 Fe4 S3 Fe1 0.00(3) no
Fe1 Fe4 S3 Fe3 -79.16(5) no
Fe1 Fe4 S4 Fe2 -39.73(5) no
Fe1 Fe4 S4 Fe3 38.79(5) no
Fe1 Fe4 N4 Si7 95.6(4) no
Fe1 Fe4 N4 Si8 -77.7(5) no
S2 Fe4 S3 Fe1 -9.59(6) no
S2 Fe4 S3 Fe3 -88.75(6) no
S3 Fe4 S2 Fe1 9.47(6) no
S3 Fe4 S2 Fe2 89.09(6) no
S2 Fe4 S4 Fe2 13.25(6) no
S2 Fe4 S4 Fe3 91.76(6) no
S4 Fe4 S2 Fe1 -92.73(6) no
S4 Fe4 S2 Fe2 -13.10(6) no
S2 Fe4 N4 Si7 39.6(4) no
S2 Fe4 N4 Si8 -133.7(3) no
N4 Fe4 S2 Fe1 142.78(19) no
N4 Fe4 S2 Fe2 -137.60(19) no
S3 Fe4 S4 Fe2 -91.78(6) no
S3 Fe4 S4 Fe3 -13.27(6) no
S4 Fe4 S3 Fe1 92.41(6) no
S4 Fe4 S3 Fe3 13.25(6) no
S3 Fe4 N4 Si7 162.81(19) no
S3 Fe4 N4 Si8 -10.5(5) no
N4 Fe4 S3 Fe1 -137.1(2) no
N4 Fe4 S3 Fe3 143.7(2) no
S4 Fe4 N4 Si7 -74.5(4) no
S4 Fe4 N4 Si8 112.2(4) no
N4 Fe4 S4 Fe2 134.54(19) no
N4 Fe4 S4 Fe3 -146.94(19) no
C1 Si1 N1 Fe1 -34.2(5) no
C1 Si1 N1 Si2 -171.5(4) no
C1 Si1 N1 Na1 62.5(4) no
C2 Si1 N1 Fe1 -151.6(4) no
C2 Si1 N1 Si2 71.1(5) no
C2 Si1 N1 Na1 -54.9(4) no
C3 Si1 N1 Fe1 87.6(4) no
C3 Si1 N1 Si2 -49.7(5) no
C3 Si1 N1 Na1 -175.7(3) no
C4 Si2 N1 Fe1 73.4(4) no
C4 Si2 N1 Si1 -148.8(4) no
C4 Si2 N1 Na1 -28.4(4) no
C5 Si2 N1 Fe1 -50.0(4) no
C5 Si2 N1 Si1 87.8(5) no
C5 Si2 N1 Na1 -151.8(4) no
C6 Si2 N1 Fe1 -169.5(4) no
C6 Si2 N1 Si1 -31.7(5) no
C6 Si2 N1 Na1 88.8(4) no
C7 Si3 N2 Fe2 -8.5(5) no
C7 Si3 N2 Si4 179.7(4) no
C8 Si3 N2 Fe2 109.9(5) no
C8 Si3 N2 Si4 -61.9(5) no
C9 Si3 N2 Fe2 -127.1(4) no
C9 Si3 N2 Si4 61.1(5) no
C10 Si4 N2 Fe2 -50.4(5) no
C10 Si4 N2 Si3 121.6(5) no
C11 Si4 N2 Fe2 73.3(5) no
C11 Si4 N2 Si3 -114.8(5) no
C12 Si4 N2 Fe2 -167.9(4) no
C12 Si4 N2 Si3 4.0(6) no
C13 Si5 N3 Fe3 -25.5(6) no
C13 Si5 N3 Si6 148.3(5) no
C14 Si5 N3 Fe3 96.0(5) no
C14 Si5 N3 Si6 -90.2(5) no
C15 Si5 N3 Fe3 -142.9(5) no
C15 Si5 N3 Si6 30.9(6) no
C16 Si6 N3 Fe3 -30.0(5) no
C16 Si6 N3 Si5 155.7(4) no
C17 Si6 N3 Fe3 90.6(4) no
C17 Si6 N3 Si5 -83.7(5) no
C18 Si6 N3 Fe3 -146.8(4) no
C18 Si6 N3 Si5 38.9(5) no
C19 Si7 N4 Fe4 32.9(5) no
C19 Si7 N4 Si8 -153.4(4) no
C20 Si7 N4 Fe4 152.1(4) no
C20 Si7 N4 Si8 -34.2(6) no
C21 Si7 N4 Fe4 -86.3(5) no
C21 Si7 N4 Si8 87.4(5) no
C22 Si8 N4 Fe4 5.8(6) no
C22 Si8 N4 Si7 -167.2(5) no
C23 Si8 N4 Fe4 -113.9(5) no
C23 Si8 N4 Si7 73.1(5) no
C24 Si8 N4 Fe4 123.1(5) no
C24 Si8 N4 Si7 -49.9(5) no
O1 Na1 N1 Fe1 -143.0(4) no
O1 Na1 N1 Si1 102.7(4) no
O1 Na1 N1 Si2 -28.4(5) no
N1 Na1 O1 N6 -78.0(18) no
N1 Na1 O1 C30 -29.1(9) no
N1 Na1 O1 C33 164.4(6) no
N1 Na1 O1 C35 -45.3(7) no
O1 Na1 N5 C25 128.1(6) no
O1 Na1 N5 C29 -45.4(5) no
N5 Na1 O1 N6 65.0(18) no
N5 Na1 O1 C30 113.9(8) no
N5 Na1 O1 C33 -52.6(7) no
N5 Na1 O1 C35 97.7(6) no
N1 Na1 N5 C25 -98.0(5) no
N1 Na1 N5 C29 88.4(5) no
N5 Na1 N1 Fe1 93.7(3) no
N5 Na1 N1 Si1 -20.6(4) no
N5 Na1 N1 Si2 -151.7(3) no
N1 Na1 N6 O1 107(4) no
N1 Na1 N6 C30 -2(3) no
N1 Na1 N6 C33 152.7(11) no
N1 Na1 N6 C35 -28(3) no
N6 Na1 N1 Fe1 -152.4(8) no
N6 Na1 N1 Si1 93.3(8) no
N6 Na1 N1 Si2 -37.8(8) no
N5 Na1 N6 O1 -115(5) no
N5 Na1 N6 C30 137(3) no
N5 Na1 N6 C33 -68.6(14) no
N5 Na1 N6 C35 111.0(19) no
N6 Na1 N5 C25 135.8(8) no
N6 Na1 N5 C29 -37.7(8) no
Na1 O1 N6 Na1 0.00(7) no
Na1 O1 N6 C30 138(3) no
Na1 O1 N6 C33 -120(3) no
Na1 O1 N6 C35 140(5) no
Na1 O1 C30 C31 -142.1(8) no
Na1 O1 C30 C36 -152.9(9) no
Na1 O1 C33 C32 158.6(6) no
Na1 O1 C33 C38 170.0(6) no
Na1 O1 C35 C31 -156.8(12) no
Na1 O1 C35 C36 -173.7(14) no
N6 O1 C30 C31 -89(5) no
N6 O1 C30 C36 -100(5) no
C30 O1 N6 Na1 -138(3) no
C30 O1 N6 C30 0.0(6) no
C30 O1 N6 C33 101(3) no
C30 O1 N6 C35 2(2) no
N6 O1 C33 C32 65(6) no
N6 O1 C33 C38 77(6) no
C33 O1 N6 Na1 120(3) no
C33 O1 N6 C30 -101(3) no
C33 O1 N6 C33 0.0(5) no
C33 O1 N6 C35 -100(5) no
N6 O1 C35 C31 -113(7) no
N6 O1 C35 C36 -130(7) no
C35 O1 N6 Na1 -140(5) no
C35 O1 N6 C30 -2(3) no
C35 O1 N6 C33 100(5) no
C35 O1 N6 C35 0.0(17) no
C30 O1 C33 C32 -9.6(12) no
C30 O1 C33 C38 1.8(14) no
C33 O1 C30 C31 25.7(13) no
C33 O1 C30 C36 14.9(17) no
C33 O1 C35 C31 -4(3) no
C33 O1 C35 C36 -21(3) no
C35 O1 C33 C32 8.4(17) no
C35 O1 C33 C38 19.9(19) no
Na1 N5 C25 C26 -171.8(5) no
Na1 N5 C29 C28 172.9(6) no
C25 N5 C29 C28 -1.3(12) no
C29 N5 C25 C26 2.0(12) no
Na1 N6 C30 C31 -158.2(18) no
Na1 N6 C30 C36 -163.3(15) no
Na1 N6 C33 C32 169.8(10) no
Na1 N6 C33 C38 177.3(8) no
Na1 N6 C35 C31 -166.4(16) no
Na1 N6 C35 C36 178.4(16) no
O1 N6 C30 C31 95(5) no
O1 N6 C30 C36 90(5) no
O1 N6 C33 C32 -117(6) no
O1 N6 C33 C38 -110(6) no
O1 N6 C35 C31 68(7) no
O1 N6 C35 C36 53(7) no
C30 N6 C33 C32 -28.2(18) no
C30 N6 C33 C38 -21(2) no
C33 N6 C30 C31 45.6(18) no
C33 N6 C30 C36 41(3) no
C30 N6 C35 C31 74(5) no
C30 N6 C35 C36 59(4) no
C35 N6 C30 C31 -80(5) no
C35 N6 C30 C36 -85(5) no
C33 N6 C35 C31 13(3) no
C33 N6 C35 C36 -2(4) no
C35 N6 C33 C32 -10(3) no
C35 N6 C33 C38 -2(3) no
N5 C25 C26 C27 -1.9(13) no
C25 C26 C27 C28 0.9(13) no
C26 C27 C28 C29 -0.4(14) no
C27 C28 C29 N5 0.6(14) no
O1 C30 C31 C32 -28.6(15) no
O1 C30 C31 C36 -154(3) no
O1 C30 C31 C37 -59(3) no
O1 C30 C36 C31 31(5) no
O1 C30 C36 C32 -10(3) no
O1 C30 C36 C35 104(3) no
O1 C30 C36 C37 -17(4) no
N6 C30 C31 C32 -43.1(19) no
N6 C30 C31 C36 -168(3) no
N6 C30 C31 C37 -73(3) no
N6 C30 C36 C31 14(5) no
N6 C30 C36 C32 -27(3) no
N6 C30 C36 C35 87(3) no
N6 C30 C36 C37 -34(4) no
C31 C30 C36 C31 0(3) no
C31 C30 C36 C32 -41(4) no
C31 C30 C36 C35 73(5) no
C31 C30 C36 C37 -48(4) no
C36 C30 C31 C32 125(5) no
C36 C30 C31 C36 0(4) no
C36 C30 C31 C37 95(5) no
C30 C31 C32 C33 22.2(18) no
C30 C31 C32 C37 -136(2) no
C30 C31 C36 C30 0.0(6) no
C30 C31 C36 C32 89(4) no
C30 C31 C36 C35 -19.4(9) no
C30 C31 C36 C37 122(3) no
C30 C31 C37 C32 56(3) no
C30 C31 C37 C36 -77(3) no
C30 C31 C37 C38 48(4) no
C32 C31 C35 O1 -2(3) no
C32 C31 C35 N6 -12(3) no
C35 C31 C32 C33 6(3) no
C35 C31 C32 C37 -152(3) no
C32 C31 C36 C30 -89(5) no
C32 C31 C36 C32 0.0(10) no
C32 C31 C36 C35 -109(4) no
C32 C31 C36 C37 32(3) no
C36 C31 C32 C33 96(6) no
C36 C31 C32 C37 -61(6) no
C32 C31 C37 C32 0.0(14) no
C32 C31 C37 C36 -133(4) no
C32 C31 C37 C38 -8.7(14) no
C37 C31 C32 C33 158(3) no
C37 C31 C32 C37 0(2) no
C35 C31 C36 C30 19.4(16) no
C35 C31 C36 C32 109(4) no
C35 C31 C36 C35 -0.0(15) no
C35 C31 C36 C37 141(3) no
C36 C31 C35 O1 -126(5) no
C36 C31 C35 N6 -136(5) no
C35 C31 C37 C32 46(5) no
C35 C31 C37 C36 -88(5) no
C35 C31 C37 C38 37(5) no
C37 C31 C35 O1 -29(5) no
C37 C31 C35 N6 -39(5) no
C36 C31 C37 C32 133(5) no
C36 C31 C37 C36 0(4) no
C36 C31 C37 C38 124(5) no
C37 C31 C36 C30 -122(3) no
C37 C31 C36 C32 -32(3) no
C37 C31 C36 C35 -141(3) no
C37 C31 C36 C37 0.0(13) no
C31 C32 C33 O1 -8.5(16) no
C31 C32 C33 N6 1.8(15) no
C31 C32 C37 C31 0.0(11) no
C31 C32 C37 C36 17.7(13) no
C33 C32 C36 C30 3(2) no
C33 C32 C36 C31 -87(5) no
C33 C32 C36 C35 -15(2) no
C33 C32 C36 C37 168(3) no
C36 C32 C33 O1 4.0(17) no
C36 C32 C33 N6 14.3(16) no
C33 C32 C37 C31 -36(5) no
C33 C32 C37 C36 -18(5) no
C37 C32 C33 O1 15(5) no
C37 C32 C33 N6 26(4) no
C36 C32 C37 C31 -17.7(18) no
C36 C32 C37 C36 0.0(17) no
C37 C32 C36 C30 -165(4) no
C37 C32 C36 C31 105(6) no
C37 C32 C36 C35 176(4) no
C37 C32 C36 C37 0(3) no
O1 C33 C38 C37 -15(3) no
N6 C33 C38 C37 -2(3) no
O1 C35 C36 C30 -47(3) no
O1 C35 C36 C31 58(5) no
O1 C35 C36 C32 19(3) no
O1 C35 C36 C37 21(4) no
N6 C35 C36 C30 -57(4) no
N6 C35 C36 C31 49(5) no
N6 C35 C36 C32 10(4) no
N6 C35 C36 C37 12(5) no
C30 C36 C37 C31 69(4) no
C30 C36 C37 C32 16(4) no
C30 C36 C37 C38 2(5) no
C31 C36 C37 C31 0(3) no
C31 C36 C37 C32 -53(6) no
C31 C36 C37 C38 -67(6) no
C32 C36 C37 C31 53(5) no
C32 C36 C37 C32 0.0(15) no
C32 C36 C37 C38 -14.4(16) no
C35 C36 C37 C31 48(4) no
C35 C36 C37 C32 -5(5) no
C35 C36 C37 C38 -19(5) no
C31 C37 C38 C33 -9(4) no
C36 C37 C38 C33 13(5) no
